data_7131398
loop_
_publ_author_name
'Salsi, Federico'
'Hagenbach, Adelheid'
'Figueroa, Joshua S.'
'Abram, Ulrich'

_publ_section_title
;
 Na[Tc(CO)(CN<i>p</i>-F-Ar<sup>DArF2</sup>)<sub>4</sub>]: an isocyanide
 analogue of the elusive Na[Tc(CO)<sub>5</sub>].
;
_journal_issue 27
_journal_name_full 'Chemical communications (Cambridge, England)'
_journal_page_first 4028
_journal_page_last 4031
_journal_paper_doi 10.1039/d3cc00946g
_journal_volume 59
_journal_year 2023
_chemical_formula_moiety 'C93 H32 F52 N4 O Tc, C18 H36 N2 Na O6, 0.5(C4 H8 O), 0.25(C7 H8)'
_chemical_formula_sum 'C114.75 H74 F52 N6 Na O7.5 Tc'
_chemical_formula_weight 2765.79
_space_group_crystal_system monoclinic
_space_group_IT_number 14
_space_group_name_Hall '-P 2yn'
_space_group_name_H-M_alt 'P 1 21/n 1'
_atom_sites_solution_hydrogens geom
_atom_sites_solution_primary dual
_audit_creation_date 2022-12-08
_audit_creation_method
;
Olex2 1.3
(compiled 2019.09.11 svn.r3662 for OlexSys, GUI svn.r5938)
;
_audit_update_record
;
2023-01-30 deposited with the CCDC.	2023-03-09 downloaded from the CCDC.
;
_cell_angle_alpha 90
_cell_angle_beta 98.0673(12)
_cell_angle_gamma 90
_cell_formula_units_Z 4
_cell_length_a 21.0710(4)
_cell_length_b 23.6777(4)
_cell_length_c 24.0500(5)
_cell_measurement_reflns_used 9739
_cell_measurement_temperature 100.0
_cell_measurement_theta_max 73.74
_cell_measurement_theta_min 2.82
_cell_volume 11880.1(4)
_computing_molecular_graphics 'Olex2 1.3 (Dolomanov et al., 2009)'
_computing_publication_material 'Olex2 1.3 (Dolomanov et al., 2009)'
_computing_structure_refinement 'ShelXL n/a (Sheldrick, 2015)'
_computing_structure_solution 'XT n/a (Sheldrick, 2015)'
_diffrn_ambient_temperature 100.0
_diffrn_detector 'CMOS area detector'
_diffrn_detector_type 'PHOTON 100'
_diffrn_measured_fraction_theta_full 0.998
_diffrn_measured_fraction_theta_max 0.991
_diffrn_measurement_device 'Bruker D8 Venture Duo'
_diffrn_measurement_device_type 'Bruker APEX-II CCD'
_diffrn_measurement_method '\f and \w scans'
_diffrn_radiation_monochromator 'W/C multilayer mirrors'
_diffrn_radiation_probe x-ray
_diffrn_radiation_type CuK\a
_diffrn_radiation_wavelength 1.54178
_diffrn_radiation_xray_symbol K-L~2,3~
_diffrn_reflns_av_R_equivalents 0.0918
_diffrn_reflns_av_unetI/netI 0.0528
_diffrn_reflns_Laue_measured_fraction_full 0.998
_diffrn_reflns_Laue_measured_fraction_max 0.991
_diffrn_reflns_limit_h_max 25
_diffrn_reflns_limit_h_min -25
_diffrn_reflns_limit_k_max 28
_diffrn_reflns_limit_k_min -28
_diffrn_reflns_limit_l_max 29
_diffrn_reflns_limit_l_min -29
_diffrn_reflns_number 154012
_diffrn_reflns_point_group_measured_fraction_full 0.998
_diffrn_reflns_point_group_measured_fraction_max 0.991
_diffrn_reflns_theta_full 67.679
_diffrn_reflns_theta_max 70.430
_diffrn_reflns_theta_min 2.613
_diffrn_source 'micro-focus sealed tube'
_diffrn_source_target Cu
_diffrn_source_type 'Incoatec I\mS 1.0'
_diffrn_standards_number 0
_exptl_absorpt_coefficient_mu 2.280
_exptl_absorpt_correction_T_max 0.7533
_exptl_absorpt_correction_T_min 0.5775
_exptl_absorpt_correction_type integration
_exptl_absorpt_process_details
;
SADABS-2016/2 (Bruker,2016/2) was used for absorption correction.
wR2(int) was 0.1370 before and 0.0727 after correction.
The Ratio of minimum to maximum transmission is 0.7666.
The \l/2 correction factor is Not present.
;
_exptl_crystal_colour black
_exptl_crystal_colour_primary black
_exptl_crystal_density_diffrn 1.546
_exptl_crystal_description plate
_exptl_crystal_F_000 5546
_exptl_crystal_size_max 0.24
_exptl_crystal_size_mid 0.23
_exptl_crystal_size_min 0.02
_refine_diff_density_max 1.949
_refine_diff_density_min -2.016
_refine_diff_density_rms 0.128
_refine_ls_extinction_method none
_refine_ls_goodness_of_fit_ref 1.022
_refine_ls_hydrogen_treatment constr
_refine_ls_matrix_type full
_refine_ls_number_parameters 1574
_refine_ls_number_reflns 22513
_refine_ls_number_restraints 244
_refine_ls_restrained_S_all 1.038
_refine_ls_R_factor_all 0.1133
_refine_ls_R_factor_gt 0.0883
_refine_ls_shift/su_max 0.001
_refine_ls_shift/su_mean 0.000
_refine_ls_structure_factor_coef Fsqd
_refine_ls_weighting_details 'w=1/[\s^2^(Fo^2^)+(0.1568P)^2^+39.8351P] where P=(Fo^2^+2Fc^2^)/3'
_refine_ls_weighting_scheme calc
_refine_ls_wR_factor_gt 0.2425
_refine_ls_wR_factor_ref 0.2647
_reflns_Friedel_coverage 0.000
_reflns_number_gt 16821
_reflns_number_total 22513
_reflns_threshold_expression 'I > 2\s(I)'
_cod_data_source_file d3cc00946g2.cif
_cod_data_source_block Tcminus1
_cod_depositor_comments 'Adding full bibliography for 7131398--7131400.cif.'
_cod_original_formula_sum 'C114.75 H74 F52 N6 Na O7.50 Tc'
_cod_database_code 7131398
_shelx_shelxl_version_number 2018/3
_shelx_space_group_comment
;
The symmetry employed for this shelxl refinement is uniquely defined
by the following loop, which should always be used as a source of
symmetry information in preference to the above space-group names.
They are only intended as comments.
;
_shelx_estimated_absorpt_t_max 0.956
_shelx_estimated_absorpt_t_min 0.611
_olex2_refinement_description
;
1. Fixed Uiso
 At 1.2 times of:
  All C(H) groups, All C(H,H) groups
 At 1.5 times of:
  All C(H,H,H) groups
2. Restrained distances
 C1A-C1B \\sim C1B-C1E
 with sigma of 0.02
 C3-C1A \\sim C3-C1B
 with sigma of 0.04
 C11-C12 \\sim C12-C13 \\sim C13-C14 \\sim C14-C15 \\sim C15-C16 \\sim C16-C11
 with sigma of 0.02
 C11-C15 \\sim C11-C13 \\sim C16-C14 \\sim C12-C16 \\sim C13-C15 \\sim C12-C14
 with sigma of 0.04
 C10-C16 \\sim C10-C12
 with sigma of 0.04
 C6-C7 \\sim C7-C8 \\sim C8-C9
 with sigma of 0.02
 O2-C6 \\sim O2-C9
 with sigma of 0.02
 O2-C7 \\sim O2-C8
 with sigma of 0.04
 C7-C9 \\sim C6-C8
 with sigma of 0.04
 F01Y-C04A \\sim F2-C04A
 with sigma of 0.02
 F03N-C04A \\sim F03O-C04A
 with sigma of 0.02
 F046-C04A \\sim F0-C04A
 with sigma of 0.02
 F01B-C040 \\sim F01C-C040
 with sigma of 0.02
 F01U-C040 \\sim F01V-C040
 with sigma of 0.02
 F03C-C040 \\sim F03D-C040
 with sigma of 0.02
3. Restrained planarity
 C10, C11, C12, C13, C14, C15, C16
 with sigma of 0.1
4. Rigid bond restraints
 O3C, C10C, C11C
 with sigma for 1-2 distances of 0.01 and sigma for 1-3 distances of 0.01
 C10C, C9C, O3C
 with sigma for 1-2 distances of 0.01 and sigma for 1-3 distances of 0.01
5. Uiso/Uaniso restraints and constraints
C3 \\sim O19 \\sim C1A \\sim C1B \\sim C1E: within 2A with sigma of 0.04 and
sigma for terminal atoms of 0.08 within 2A
C10 \\sim C11 \\sim C12 \\sim C13 \\sim C14 \\sim C15 \\sim C16: within 2A with
sigma of 0.04 and sigma for terminal atoms of 0.08 within 2A
O2 \\sim C6 \\sim C7 \\sim C8 \\sim C9: within 2A with sigma of 0.04 and sigma
for terminal atoms of 0.08 within 2A
: with sigma of 0.1 and sigma for terminal atoms of 0.2
Uanis(NaC) = Uanis(C1C) = Uanis(C2C) = Uanis(O1C) = Uanis(C3C) = Uanis(C4C) =
Uanis(O2C) = Uanis(C5C) = Uanis(C6C) = Uanis(C7C) = Uanis(C8C) = Uanis(O4C) =
Uanis(C9C) = Uanis(C10C) = Uanis(O3C) = Uanis(C11C) = Uanis(C12C) = Uanis(C13C)
= Uanis(C14C) = Uanis(O5C) = Uanis(C15C) = Uanis(C17C) = Uanis(C18C) =
Uanis(N2C) = Uanis(NaD) = Uanis(N1D) = Uanis(C1D) = Uanis(C2D) = Uanis(O1D) =
Uanis(C3D) = Uanis(C4D) = Uanis(O2D) = Uanis(C5D) = Uanis(C6D) = Uanis(C7D) =
Uanis(C8D) = Uanis(O4D) = Uanis(C9D) = Uanis(C10D) = Uanis(O3D) = Uanis(C11D) =
Uanis(C12D) = Uanis(C13D) = Uanis(C14D) = Uanis(O5D) = Uanis(O6D) = Uanis(C17D)
= Uanis(C18D) = Uanis(N2D) = Uanis(C16C) = Uanis(O6C) = Uanis(C15D) =
Uanis(C16D)
Uanis(NaC) = Uanis(C3C) = Uanis(C5C) = Uanis(C9C) = Uanis(C11C) = Uanis(C15C) =
Uanis(C17C) = Uanis(C1C) = Uanis(NaD) = Uanis(C4C) = Uanis(O2C) = Uanis(C6C) =
Uanis(C7C) = Uanis(C13C) = Uanis(C12C) = Uanis(O3C) = Uanis(O4C) = Uanis(C8C) =
Uanis(C2C) = Uanis(O1C) = Uanis(C16C) = Uanis(O6C) = Uanis(C14C) = Uanis(O5C) =
Uanis(C18C) = Uanis(N2C)
Uanis(C11C) = Uanis(C10C) = Uanis(O3C)
Uanis(NaC) = Uanis(C1C) = Uanis(C2C) = Uanis(O1C) = Uanis(C3C) = Uanis(C4C) =
Uanis(O2C) = Uanis(C5C) = Uanis(C6C) = Uanis(C7C) = Uanis(C8C) = Uanis(O4C) =
Uanis(C9C) = Uanis(C10C) = Uanis(O3C) = Uanis(C11C) = Uanis(C12C) = Uanis(C13C)
= Uanis(C14C) = Uanis(O5C) = Uanis(C15C) = Uanis(C17C) = Uanis(C18C) =
Uanis(N2C) = Uanis(NaD) = Uanis(C1D) = Uanis(C2D) = Uanis(O1D) = Uanis(C3D) =
Uanis(C4D) = Uanis(O2D) = Uanis(C5D) = Uanis(C6D) = Uanis(C7D) = Uanis(C8D) =
Uanis(O4D) = Uanis(C9D) = Uanis(C10D) = Uanis(O3D) = Uanis(C11D) = Uanis(C12D)
= Uanis(C13D) = Uanis(C14D) = Uanis(O5D) = Uanis(C15D) = Uanis(C17D) =
Uanis(C18D) = Uanis(N2D) = Uanis(C16C) = Uanis(O6C) = Uanis(C16D) = Uanis(O6D)
Uanis(O2D) = Uanis(NaC) = Uanis(N1C) = Uanis(C5C) = Uanis(C17C) = Uanis(C3C) =
Uanis(C15C) = Uanis(C11C) = Uanis(NaD) = Uanis(C9C) = Uanis(C1C) = Uanis(C10C)
= Uanis(O3C) = Uanis(C12C) = Uanis(O5C) = Uanis(N1D) = Uanis(C8D) = Uanis(O4D)
= Uanis(C10D) = Uanis(C11D) = Uanis(O2C) = Uanis(C6C) = Uanis(O6C) =
Uanis(C18C) = Uanis(C1D) = Uanis(O1D) = Uanis(C14D) = Uanis(C16D) = Uanis(C5D)
= Uanis(C4C) = Uanis(C6D) = Uanis(O1C) = Uanis(C16C) = Uanis(N2C) = Uanis(C12D)
= Uanis(C9D) = Uanis(C13C) = Uanis(O4C) = Uanis(C7C) = Uanis(C2D) = Uanis(C2C)
= Uanis(C3D) = Uanis(C4D) = Uanis(C8C) = Uanis(C14C) = Uanis(O5D) = Uanis(O3D)
= Uanis(C15D) = Uanis(C17D) = Uanis(C7D) = Uanis(C18D) = Uanis(O6D) =
Uanis(C13D) = Uanis(N2D)
Uanis(O3C) = Uanis(C9C) = Uanis(C10C)
Uiso(O2) = Uiso(C6) = Uiso(C7) = Uiso(C8) = Uiso(C9)
Uiso(O2) = Uiso(C6) = Uiso(C7) = Uiso(C8) = Uiso(C9) = Uiso(C10) = Uiso(C11) =
Uiso(C12) = Uiso(C13) = Uiso(C14) = Uiso(C15) = Uiso(C16)
Uanis(F046) = Uanis(F2) = Uanis(F03O) = Uanis(F01Y) = Uanis(F03N) = Uanis(F0)
Uanis(F01C) = Uanis(F01B) = Uanis(F03D) = Uanis(F03C) = Uanis(F01V) =
Uanis(F01U)
6. Rigid body (RIGU) restrains
 O3C, C10C, C11C
 with sigma for 1-2 distances of 0.004 and sigma for 1-3 distances of 0.004
 C10C, C9C, O3C
 with sigma for 1-2 distances of 0.004 and sigma for 1-3 distances of 0.004
 C3, O19, C1A, C1B, C1E
 with sigma for 1-2 distances of 0.004 and sigma for 1-3 distances of 0.004
 C10, C11, C12, C13, C14, C15, C16
 with sigma for 1-2 distances of 0.004 and sigma for 1-3 distances of 0.004
 O2, C6, C7, C8, C9
 with sigma for 1-2 distances of 0.004 and sigma for 1-3 distances of 0.004
7. Same fragment restrains
{NaD, N1D, C1D, C2D, O1D, C3D, C4D, O2D, C5D, C6D, C7D, C8D, O4D, C9D, C10D,
O3D, C11D, C12D, C13D, C14D, O5D, C15D, C16D, O6D, C17D, C18D, N2D} sigma for
1-2: 0.02, 1-3: 0.04
as in
{NaC, N1C, C1C, C2C, O1C, C3C, C4C, O2C, C5C, C6C, C7C, C8C, O4C, C9C, C10C,
O3C, C11C, C12C, C13C, C14C, O5C, C15C, C16C, O6C, C17C, C18C, N2C}
8. Others
 Sof(NaD)=Sof(N1D)=Sof(C1D)=Sof(H1DA)=Sof(H1DB)=Sof(C2D)=Sof(H2DA)=Sof(H2DB)=
 Sof(O1D)=Sof(C3D)=Sof(H3DA)=Sof(H3DB)=Sof(C4D)=Sof(H4DA)=Sof(H4DB)=Sof(O2D)=
 Sof(C5D)=Sof(H5DA)=Sof(H5DB)=Sof(C6D)=Sof(H6DA)=Sof(H6DB)=Sof(C7D)=Sof(H7DA)=
 Sof(H7DB)=Sof(C8D)=Sof(H8DA)=Sof(H8DB)=Sof(O4D)=Sof(C9D)=Sof(H9DA)=Sof(H9DB)=
 Sof(C10D)=Sof(H10C)=Sof(H10D)=Sof(O3D)=Sof(C11D)=Sof(H11C)=Sof(H11D)=Sof(C12D)=
 Sof(H12C)=Sof(H12D)=Sof(C13D)=Sof(H13C)=Sof(H13D)=Sof(C14D)=Sof(H14C)=
 Sof(H14D)=Sof(O5D)=Sof(C15D)=Sof(H15C)=Sof(H15D)=Sof(C16D)=Sof(H16C)=Sof(H16D)=
 Sof(O6D)=Sof(C17D)=Sof(H17C)=Sof(H17D)=Sof(C18D)=Sof(H18C)=Sof(H18D)=Sof(N2D)=
 1-FVAR(1)
 Sof(NaC)=Sof(N1C)=Sof(C1C)=Sof(H1CA)=Sof(H1CB)=Sof(C2C)=Sof(H2CA)=Sof(H2CB)=
 Sof(O1C)=Sof(C3C)=Sof(H3CA)=Sof(H3CB)=Sof(C4C)=Sof(H4CA)=Sof(H4CB)=Sof(O2C)=
 Sof(C5C)=Sof(H5CA)=Sof(H5CB)=Sof(C6C)=Sof(H6CA)=Sof(H6CB)=Sof(C7C)=Sof(H7CA)=
 Sof(H7CB)=Sof(C8C)=Sof(H8CA)=Sof(H8CB)=Sof(O4C)=Sof(C9C)=Sof(H9CA)=Sof(H9CB)=
 Sof(C10C)=Sof(H10A)=Sof(H10B)=Sof(O3C)=Sof(C11C)=Sof(H11A)=Sof(H11B)=Sof(C12C)=
 Sof(H12A)=Sof(H12B)=Sof(C13C)=Sof(H13A)=Sof(H13B)=Sof(C14C)=Sof(H14A)=
 Sof(H14B)=Sof(O5C)=Sof(C15C)=Sof(H15A)=Sof(H15B)=Sof(C16C)=Sof(H16A)=Sof(H16B)=
 Sof(O6C)=Sof(C17C)=Sof(H17A)=Sof(H17B)=Sof(C18C)=Sof(H18A)=Sof(H18B)=Sof(N2C)=
 FVAR(1)
 Sof(F03O)=Sof(F2)=Sof(F0)=1-FVAR(2)
 Sof(F01Y)=Sof(F03N)=Sof(F046)=FVAR(2)
 Sof(F03D)=Sof(F01C)=Sof(F01V)=1-FVAR(3)
 Sof(F01B)=Sof(F01U)=Sof(F03C)=FVAR(3)
 Fixed Sof: O2(0.25) C6(0.25) H6A(0.25) H6B(0.25) C7(0.25) H7A(0.25) H7B(0.25)
 C8(0.25) H8A(0.25) H8B(0.25) C9(0.25) H9A(0.25) H9B(0.25) C10(0.25) H10E(0.25)
 H10F(0.25) H10G(0.25) C11(0.25) C12(0.25) H12(0.25) C13(0.25) H13(0.25)
 C14(0.25) H14(0.25) C15(0.25) H15(0.25) C16(0.25) H16(0.25) C3(0.25) H3A(0.25)
 H3B(0.25) O19(0.25) C1A(0.25) H1AA(0.25) H1AB(0.25) C1B(0.25) H1BA(0.25)
 H1BB(0.25) C1E(0.25) H1EA(0.25) H1EB(0.25)
9.a Free rotating group:
 O2(C6,C7,C8,C9), C10(C11,C12,C13,C14,C15,C16), C3(O19,C1A,C1B,C1E)
9.b Secondary CH2 refined with riding coordinates:
 C1C(H1CA,H1CB), C2C(H2CA,H2CB), C3C(H3CA,H3CB), C4C(H4CA,H4CB), C5C(H5CA,
 H5CB), C6C(H6CA,H6CB), C7C(H7CA,H7CB), C8C(H8CA,H8CB), C9C(H9CA,H9CB),
 C10C(H10A,H10B), C11C(H11A,H11B), C12C(H12A,H12B), C13C(H13A,H13B), C14C(H14A,
 H14B), C15C(H15A,H15B), C16C(H16A,H16B), C17C(H17A,H17B), C18C(H18A,H18B),
 C6(H6A,H6B), C7(H7A,H7B), C8(H8A,H8B), C9(H9A,H9B), C1D(H1DA,H1DB), C2D(H2DA,
 H2DB), C3D(H3DA,H3DB), C4D(H4DA,H4DB), C5D(H5DA,H5DB), C6D(H6DA,H6DB),
 C7D(H7DA,H7DB), C8D(H8DA,H8DB), C9D(H9DA,H9DB), C10D(H10C,H10D), C11D(H11C,
 H11D), C12D(H12C,H12D), C13D(H13C,H13D), C14D(H14C,H14D), C15D(H15C,H15D),
 C16D(H16C,H16D), C17D(H17C,H17D), C18D(H18C,H18D), C3(H3A,H3B), C1A(H1AA,H1AB),
  C1B(H1BA,H1BB), C1E(H1EA,H1EB)
9.c Me refined with riding coordinates:
 C10(H10E,H10F,H10G)
9.d Aromatic/amide H refined with riding coordinates:
 C1K(H1K), C1M(H1M), C01P(H01P), C020(H020), C022(H022), C024(H024),
 C026(H026), C027(H027), C02C(H02C), C02F(H02F), C02G(H02G), C02H(H02H),
 C02I(H02I), C02K(H02K), C02M(H02M), C02N(H02N), C02Q(H02Q), C02S(H02S),
 C02V(H02V), C02Y(H02Y), C035(H035), C036(H036), C037(H037), C03A(H03A),
 C03I(H03I), C03K(H03K), C03L(H03L), C03R(H03R), C03S(H03S), C03T(H03T),
 C041(H041), C047(H047), C12(H12), C13(H13), C14(H14), C15(H15), C16(H16)
;
_olex2_submission_special_instructions 'No special instructions were received'

loop_
_space_group_symop_operation_xyz
'x, y, z'
'-x+1/2, y+1/2, -z+1/2'
'-x, -y, -z'
'x-1/2, -y-1/2, z-1/2'

loop_
_atom_site_label
_atom_site_type_symbol
_atom_site_fract_x
_atom_site_fract_y
_atom_site_fract_z
_atom_site_U_iso_or_equiv
_atom_site_adp_type
_atom_site_occupancy
_atom_site_site_symmetry_order
_atom_site_calc_flag
_atom_site_refinement_flags_posn
_atom_site_refinement_flags_adp
_atom_site_refinement_flags_occupancy
_atom_site_disorder_assembly
_atom_site_disorder_group
Tc Tc 0.35334(2) 0.34112(2) 0.66657(2) 0.02591(13) Uani 1 1 d . . . . .
F0F F 0.5199(2) 0.30139(18) 0.6063(2) 0.0671(12) Uani 1 1 d . . . . .
NaC Na 0.6785(3) 0.1564(2) 0.5596(2) 0.0728(5) Uani 0.670(4) 1 d D . P A 1
N1C N 0.7777(5) 0.1593(4) 0.6524(4) 0.0728(5) Uani 0.670(4) 1 d D . P A 1
C1C C 0.7547(6) 0.1303(6) 0.6990(5) 0.0728(5) Uani 0.670(4) 1 d D . P A 1
H1CA H 0.735706 0.158697 0.722027 0.087 Uiso 0.670(4) 1 calc R U P A 1
H1CB H 0.791890 0.113339 0.722904 0.087 Uiso 0.670(4) 1 calc R U P A 1
C2C C 0.7030(7) 0.0820(6) 0.6820(5) 0.0728(5) Uani 0.670(4) 1 d D . P A 1
H2CA H 0.723659 0.050041 0.665040 0.087 Uiso 0.670(4) 1 calc R U P A 1
H2CB H 0.686745 0.068049 0.716122 0.087 Uiso 0.670(4) 1 calc R U P A 1
O1C O 0.6561(4) 0.1000(4) 0.6472(3) 0.0728(5) Uani 0.670(4) 1 d D . P A 1
C3C C 0.6084(6) 0.1284(6) 0.6773(5) 0.0728(5) Uani 0.670(4) 1 d D . P A 1
H3CA H 0.626383 0.163086 0.696527 0.087 Uiso 0.670(4) 1 calc R U P A 1
H3CB H 0.592989 0.102973 0.705214 0.087 Uiso 0.670(4) 1 calc R U P A 1
C4C C 0.5557(7) 0.1422(6) 0.6302(6) 0.0728(5) Uani 0.670(4) 1 d D . P A 1
H4CA H 0.540297 0.107157 0.610343 0.087 Uiso 0.670(4) 1 calc R U P A 1
H4CB H 0.519280 0.159828 0.645559 0.087 Uiso 0.670(4) 1 calc R U P A 1
O2C O 0.5790(4) 0.1791(4) 0.5930(4) 0.0728(5) Uani 0.670(4) 1 d D . P A 1
C5C C 0.5298(6) 0.2008(6) 0.5472(5) 0.0728(5) Uani 0.670(4) 1 d D . P A 1
H5CA H 0.488568 0.207179 0.561454 0.087 Uiso 0.670(4) 1 calc R U P A 1
H5CB H 0.544100 0.236918 0.532309 0.087 Uiso 0.670(4) 1 calc R U P A 1
C6C C 0.5225(6) 0.1568(6) 0.5024(6) 0.0728(5) Uani 0.670(4) 1 d D . P A 1
H6CA H 0.514513 0.119820 0.519432 0.087 Uiso 0.670(4) 1 calc R U P A 1
H6CB H 0.484621 0.165960 0.474641 0.087 Uiso 0.670(4) 1 calc R U P A 1
C7C C 0.7948(6) 0.2162(5) 0.6568(6) 0.0728(5) Uani 0.670(4) 1 d D . P A 1
H7CA H 0.821853 0.225267 0.627428 0.087 Uiso 0.670(4) 1 calc R U P A 1
H7CB H 0.820864 0.222806 0.693759 0.087 Uiso 0.670(4) 1 calc R U P A 1
C8C C 0.7374(7) 0.2557(6) 0.6505(5) 0.0728(5) Uani 0.670(4) 1 d D . P A 1
H8CA H 0.703800 0.242215 0.672192 0.087 Uiso 0.670(4) 1 calc R U P A 1
H8CB H 0.749978 0.294649 0.662297 0.087 Uiso 0.670(4) 1 calc R U P A 1
O4C O 0.6984(4) 0.2207(4) 0.4781(3) 0.0728(5) Uani 0.670(4) 1 d D . P A 1
C9C C 0.7359(7) 0.2844(6) 0.5517(5) 0.0728(5) Uani 0.670(4) 1 d D U P A 1
H9CA H 0.781032 0.274406 0.549123 0.087 Uiso 0.670(4) 1 calc R U P A 1
H9CB H 0.735395 0.323944 0.565009 0.087 Uiso 0.670(4) 1 calc R U P A 1
C10C C 0.6983(7) 0.2812(6) 0.4941(5) 0.0728(5) Uani 0.670(4) 1 d D U P A 1
H10A H 0.653956 0.294849 0.494459 0.087 Uiso 0.670(4) 1 calc R U P A 1
H10B H 0.718715 0.304513 0.467316 0.087 Uiso 0.670(4) 1 calc R U P A 1
O3C O 0.7157(4) 0.2524(4) 0.5886(3) 0.0728(5) Uani 0.670(4) 1 d D U P A 1
C11C C 0.6638(6) 0.2095(6) 0.4301(5) 0.0728(5) Uani 0.670(4) 1 d D . P A 1
H11A H 0.677518 0.173301 0.414878 0.087 Uiso 0.670(4) 1 calc R U P A 1
H11B H 0.668555 0.239770 0.402553 0.087 Uiso 0.670(4) 1 calc R U P A 1
C12C C 0.5800(7) 0.2048(6) 0.4432(6) 0.0728(5) Uani 0.670(4) 1 d D . P A 1
H12A H 0.568696 0.237315 0.465795 0.087 Uiso 0.670(4) 1 calc R U P A 1
H12B H 0.550264 0.203632 0.407527 0.087 Uiso 0.670(4) 1 calc R U P A 1
C13C C 0.8336(6) 0.1303(6) 0.6331(5) 0.0728(5) Uani 0.670(4) 1 d D . P A 1
H13A H 0.831816 0.089633 0.642173 0.087 Uiso 0.670(4) 1 calc R U P A 1
H13B H 0.873544 0.145836 0.654123 0.087 Uiso 0.670(4) 1 calc R U P A 1
C14C C 0.8361(6) 0.1367(7) 0.5711(5) 0.0728(5) Uani 0.670(4) 1 d D . P A 1
H14A H 0.842018 0.177017 0.562329 0.087 Uiso 0.670(4) 1 calc R U P A 1
H14B H 0.873571 0.115602 0.561150 0.087 Uiso 0.670(4) 1 calc R U P A 1
O5C O 0.7785(4) 0.1159(4) 0.5375(4) 0.0728(5) Uani 0.670(4) 1 d D . P A 1
C15C C 0.7733(7) 0.0566(6) 0.5280(8) 0.0728(5) Uani 0.670(4) 1 d D . P A 1
H15A H 0.772420 0.036533 0.564034 0.087 Uiso 0.670(4) 1 calc R U P A 1
H15B H 0.810648 0.042773 0.511097 0.087 Uiso 0.670(4) 1 calc R U P A 1
C16C C 0.7123(6) 0.0454(9) 0.4889(8) 0.0728(5) Uani 0.670(4) 1 d D . P A 1
H16A H 0.711172 0.068082 0.454165 0.087 Uiso 0.670(4) 1 calc R U P A 1
H16B H 0.708956 0.004971 0.478601 0.087 Uiso 0.670(4) 1 calc R U P A 1
O6C O 0.6613(5) 0.0615(4) 0.5188(4) 0.0728(5) Uani 0.670(4) 1 d D . P A 1
C17C C 0.5991(6) 0.0490(6) 0.4889(6) 0.0728(5) Uani 0.670(4) 1 d D . P A 1
H17A H 0.567261 0.046772 0.515387 0.087 Uiso 0.670(4) 1 calc R U P A 1
H17B H 0.599978 0.012143 0.469531 0.087 Uiso 0.670(4) 1 calc R U P A 1
C18C C 0.5796(7) 0.0981(5) 0.4438(5) 0.0728(5) Uani 0.670(4) 1 d D . P A 1
H18A H 0.611317 0.100201 0.417128 0.087 Uiso 0.670(4) 1 calc R U P A 1
H18B H 0.537017 0.090056 0.422222 0.087 Uiso 0.670(4) 1 calc R U P A 1
N2C N 0.5778(5) 0.1523(4) 0.4741(4) 0.0728(5) Uani 0.670(4) 1 d D . P A 1
F003 F 0.55790(17) 0.35358(15) 0.97847(16) 0.0485(9) Uani 1 1 d . . . . .
F004 F 0.10061(16) 0.14598(14) 0.66792(15) 0.0435(8) Uani 1 1 d . . . . .
F005 F 0.4507(2) 0.63961(15) 0.49744(16) 0.0535(10) Uani 1 1 d . . . . .
F006 F 0.3262(2) 0.14392(16) 0.95399(16) 0.0585(11) Uani 1 1 d . . . . .
F007 F 0.24406(16) 0.44847(15) 0.71867(18) 0.0510(9) Uani 1 1 d . . . . .
F008 F 0.5031(2) 0.3691(2) 1.04535(16) 0.0635(11) Uani 1 1 d . . . . .
F009 F 0.37048(18) 0.52952(14) 0.86553(18) 0.0545(10) Uani 1 1 d . . . . .
F00A F 0.3068(2) 0.51388(17) 0.92451(18) 0.0632(11) Uani 1 1 d . . . . .
F00B F 0.28362(19) 0.48374(15) 0.84006(18) 0.0585(11) Uani 1 1 d . . . . .
F00C F -0.00787(17) 0.30593(18) 0.45430(19) 0.0626(11) Uani 1 1 d . . . . .
F00D F 0.4000(3) 0.68917(16) 0.6987(2) 0.0730(13) Uani 1 1 d . . . . .
F00E F 0.5810(2) 0.52774(17) 0.92101(19) 0.0644(12) Uani 1 1 d . . . . .
F00G F 0.5405(2) 0.43877(16) 1.00252(19) 0.0643(12) Uani 1 1 d . . . . .
F00H F 0.21152(18) 0.53340(16) 0.7036(2) 0.0683(13) Uani 1 1 d . . . . .
F00I F 0.1934(3) 0.34427(18) 0.38962(17) 0.0687(13) Uani 1 1 d . . . . .
F00J F 0.45741(19) 0.20541(17) 0.8262(2) 0.0624(11) Uani 1 1 d . . . . .
F00K F 0.2352(2) 0.4818(2) 0.63558(19) 0.0719(13) Uani 1 1 d . . . . .
F00L F 0.1894(2) 0.4100(2) 0.32862(17) 0.0731(13) Uani 1 1 d . . . . .
O1 O 0.4007(2) 0.22928(19) 0.6218(2) 0.0522(11) Uani 1 1 d . . . . .
F00N F 0.1184(2) 0.53249(19) 0.5527(2) 0.0713(13) Uani 1 1 d . . . . .
N2 N 0.4705(2) 0.39448(19) 0.74685(19) 0.0309(9) Uani 1 1 d . . . . .
F00P F 0.3240(2) 0.09751(19) 0.4715(2) 0.0736(13) Uani 1 1 d . . . . .
F00Q F 0.1222(2) 0.23011(16) 0.6467(3) 0.0879(19) Uani 1 1 d . . . . .
F00R F 0.3840(2) 0.3577(2) 0.4879(3) 0.0808(15) Uani 1 1 d . . . . .
F00S F 0.3600(3) 0.1002(3) 0.5987(2) 0.0847(15) Uani 1 1 d . . . . .
N5 N 0.3692(2) 0.44201(19) 0.5821(2) 0.0355(11) Uani 1 1 d . . . . .
F00U F 0.4719(2) 0.65015(17) 0.6567(2) 0.0704(13) Uani 1 1 d . . . . .
N3 N 0.3209(2) 0.30213(18) 0.78482(18) 0.0319(10) Uani 1 1 d . . . . .
F00W F 0.0639(2) 0.4775(2) 0.4916(3) 0.0827(15) Uani 1 1 d . . . . .
F00X F 0.2792(2) 0.3761(2) 0.3648(2) 0.0790(15) Uani 1 1 d . . . . .
F00Y F 0.1354(2) 0.1621(3) 0.59055(17) 0.0785(15) Uani 1 1 d . . . . .
N4 N 0.2106(2) 0.33648(19) 0.6049(2) 0.0348(10) Uani 1 1 d . . . . .
F010 F 0.4177(2) 0.0940(2) 0.6777(2) 0.0806(15) Uani 1 1 d . . . . .
F011 F 0.3764(3) 0.65545(19) 0.6154(2) 0.0761(14) Uani 1 1 d . . . . .
F012 F 0.5410(2) 0.15409(18) 0.8385(3) 0.0878(18) Uani 1 1 d . . . . .
F013 F 0.2371(3) 0.10921(19) 0.4187(2) 0.099(2) Uani 1 1 d . . . . .
F014 F 0.5008(3) 0.1785(3) 0.7558(2) 0.0970(18) Uani 1 1 d . . . . .
F015 F 0.4377(2) 0.2837(3) 0.5057(3) 0.111(2) Uani 1 1 d . . . . .
F016 F 0.2377(3) 0.09345(18) 0.5053(3) 0.0882(17) Uani 1 1 d . . . . .
C17 C 0.3697(2) 0.3337(2) 0.8987(2) 0.0295(11) Uani 1 1 d . . . . .
C18 C 0.3513(3) 0.5185(2) 0.5157(2) 0.0285(10) Uani 1 1 d . . . . .
F019 F 0.0901(2) 0.5611(2) 0.4681(3) 0.0936(18) Uani 1 1 d . . . . .
C4 C 0.2639(3) 0.3348(2) 0.6283(2) 0.0291(11) Uani 1 1 d . . . . .
F01B F 0.7476(5) 0.3234(5) 0.7742(5) 0.0714(12) Uani 0.503(9) 1 d D . P B 1
C01C C 0.2877(3) 0.4952(2) 0.4909(2) 0.0324(12) Uani 1 1 d . . . . .
C01D C 0.2179(3) 0.2692(2) 0.5051(2) 0.0353(12) Uani 1 1 d . . . . .
C2 C 0.4281(2) 0.3740(2) 0.7146(2) 0.0310(11) Uani 1 1 d . . . . .
C01F C 0.3226(2) 0.2612(2) 0.8269(2) 0.0292(11) Uani 1 1 d . . . . .
F01G F 0.3956(3) 0.3012(3) 0.4231(2) 0.124(3) Uani 1 1 d . . . . .
C1I C 0.4278(3) 0.5121(2) 0.7518(2) 0.0359(12) Uani 1 1 d . . . . .
F01J F 0.6926(3) 0.5234(3) 0.7046(2) 0.103(2) Uani 1 1 d . . . . .
C1K C 0.2741(3) 0.2994(3) 0.5010(2) 0.0386(13) Uani 1 1 d . . . . .
H1K H 0.276177 0.338696 0.509233 0.046 Uiso 1 1 calc R U . . .
C1L C 0.2880(3) 0.1841(2) 0.7552(2) 0.0336(12) Uani 1 1 d . . . . .
C1M C 0.3393(3) 0.3844(2) 0.8796(2) 0.0314(11) Uani 1 1 d . . . . .
H1M H 0.300960 0.383523 0.853639 0.038 Uiso 1 1 calc R U . . .
C1 C 0.3829(3) 0.2721(3) 0.6375(2) 0.0377(13) Uani 1 1 d . . . . .
C01P C 0.4268(3) 0.3366(2) 0.9356(2) 0.0324(11) Uani 1 1 d . . . . .
H01P H 0.448015 0.302719 0.948563 0.039 Uiso 1 1 calc R U . . .
C01Q C 0.4962(2) 0.4289(2) 0.7905(2) 0.0334(12) Uani 1 1 d . . . . .
C01R C 0.4555(3) 0.5079(2) 0.5747(2) 0.0339(12) Uani 1 1 d . . . . .
C01S C 0.3436(3) 0.2767(2) 0.8826(2) 0.0305(11) Uani 1 1 d . . . . .
F01T F 0.3422(3) 0.0353(2) 0.6551(3) 0.0972(19) Uani 1 1 d . . . . .
F01U F 0.7386(5) 0.2333(5) 0.7784(5) 0.0714(12) Uani 0.503(9) 1 d D . P B 1
C01V C 0.3060(3) 0.2046(2) 0.8138(2) 0.0331(11) Uani 1 1 d . . . . .
C01W C 0.3919(3) 0.4884(2) 0.5572(2) 0.0309(11) Uani 1 1 d . . . . .
C19 C 0.3309(2) 0.3130(2) 0.7378(2) 0.0288(11) Uani 1 1 d . . . . .
F01Y F 0.0649(6) 0.5654(4) 0.6835(6) 0.099(2) Uani 0.635(10) 1 d D . P C 1
F01Z F 0.1720(4) 0.4014(3) 0.8200(3) 0.119(3) Uani 1 1 d . . . . .
C020 C 0.3303(3) 0.1507(2) 0.7307(3) 0.0374(13) Uani 1 1 d . . . . .
H020 H 0.371981 0.143977 0.750300 0.045 Uiso 1 1 calc R U . . .
C5 C 0.3632(2) 0.4043(2) 0.6132(2) 0.0308(11) Uani 1 1 d . . . . .
C022 C 0.6354(3) 0.3414(3) 0.8207(2) 0.0376(13) Uani 1 1 d . . . . .
H022 H 0.663281 0.373176 0.824246 0.045 Uiso 1 1 calc R U . . .
C023 C 0.3658(3) 0.4358(2) 0.8991(2) 0.0341(12) Uani 1 1 d . . . . .
C024 C 0.3720(3) 0.5689(2) 0.4954(2) 0.0350(12) Uani 1 1 d . . . . .
H024 H 0.345046 0.589563 0.467628 0.042 Uiso 1 1 calc R U . . .
F25 F 0.5683(4) 0.3006(3) 0.6892(2) 0.121(3) Uani 1 1 d . . . . .
C026 C 0.2845(3) 0.4554(2) 0.4485(2) 0.0354(12) Uani 1 1 d . . . . .
H026 H 0.323004 0.441963 0.436827 0.043 Uiso 1 1 calc R U . . .
C027 C 0.3087(3) 0.1652(2) 0.8571(3) 0.0393(13) Uani 1 1 d . . . . .
H027 H 0.298683 0.126623 0.849058 0.047 Uiso 1 1 calc R U . . .
C028 C 0.2097(3) 0.1696(2) 0.6730(2) 0.0363(12) Uani 1 1 d . . . . .
C029 C 0.4321(3) 0.5890(2) 0.5159(3) 0.0399(13) Uani 1 1 d . . . . .
C02A C 0.1558(3) 0.3290(2) 0.5664(2) 0.0335(12) Uani 1 1 d . . . . .
C02B C 0.5554(3) 0.2484(2) 0.8125(2) 0.0360(12) Uani 1 1 d . . . . .
C02C C 0.2520(3) 0.1360(2) 0.6493(3) 0.0411(14) Uani 1 1 d . . . . .
H02C H 0.239486 0.119167 0.613549 0.049 Uiso 1 1 calc R U . . .
C02D C 0.6596(3) 0.2882(3) 0.8123(2) 0.0399(13) Uani 1 1 d . . . . .
C02E C 0.4534(3) 0.3885(2) 0.9537(3) 0.0367(12) Uani 1 1 d . . . . .
C02F C 0.2315(3) 0.5147(2) 0.5077(3) 0.0376(13) Uani 1 1 d . . . . .
H02F H 0.232997 0.542314 0.536504 0.045 Uiso 1 1 calc R U . . .
C02G C 0.3437(3) 0.2367(2) 0.9251(2) 0.0358(12) Uani 1 1 d . . . . .
H02G H 0.355999 0.247227 0.963235 0.043 Uiso 1 1 calc R U . . .
C02H C 0.4743(3) 0.5590(2) 0.5533(2) 0.0379(13) Uani 1 1 d . . . . .
H02H H 0.516372 0.573045 0.564674 0.045 Uiso 1 1 calc R U . . .
C02I C 0.5747(3) 0.4412(3) 0.8733(3) 0.0437(14) Uani 1 1 d . . . . .
H02I H 0.608358 0.426985 0.900075 0.052 Uiso 1 1 calc R U . . .
C02J C 0.4777(3) 0.4858(3) 0.7940(2) 0.0368(12) Uani 1 1 d . . . . .
C02K C 0.6198(3) 0.2406(3) 0.8079(2) 0.0396(13) Uani 1 1 d . . . . .
H02K H 0.636300 0.204124 0.801933 0.048 Uiso 1 1 calc R U . . .
C02L C 0.5033(3) 0.4755(3) 0.6133(2) 0.0400(13) Uani 1 1 d . . . . .
C02M C 0.3256(3) 0.2141(3) 0.4750(2) 0.0415(14) Uani 1 1 d . . . . .
H02M H 0.362238 0.195445 0.464973 0.050 Uiso 1 1 calc R U . . .
C02N C 0.3672(3) 0.4881(2) 0.7379(2) 0.0360(12) Uani 1 1 d . . . . .
H02N H 0.357490 0.452826 0.753459 0.043 Uiso 1 1 calc R U . . .
C02O C 0.0982(3) 0.3536(2) 0.5775(3) 0.0401(14) Uani 1 1 d . . . . .
C02P C 0.3213(3) 0.5163(2) 0.7011(3) 0.0407(13) Uani 1 1 d . . . . .
C02Q C 0.4413(3) 0.5637(3) 0.7282(3) 0.0438(14) Uani 1 1 d . . . . .
H02Q H 0.481933 0.580950 0.738509 0.053 Uiso 1 1 calc R U . . .
C02R C 0.0935(3) 0.3852(2) 0.6296(3) 0.0436(15) Uani 1 1 d . . . . .
C02S C 0.2269(3) 0.1942(2) 0.7258(2) 0.0344(12) Uani 1 1 d . . . . .
H02S H 0.197422 0.217504 0.741579 0.041 Uiso 1 1 calc R U . . .
C02T C 0.5704(2) 0.3487(2) 0.8241(2) 0.0341(12) Uani 1 1 d . . . . .
C02U C 0.1582(3) 0.2968(2) 0.5181(2) 0.0366(13) Uani 1 1 d . . . . .
C02V C 0.2166(3) 0.2114(2) 0.4944(2) 0.0363(12) Uani 1 1 d . . . . .
H02V H 0.178610 0.190454 0.496871 0.044 Uiso 1 1 calc R U . . .
C02W C 0.5462(3) 0.4069(2) 0.8307(2) 0.0363(12) Uani 1 1 d . . . . .
F02X F 0.1689(4) 0.3215(3) 0.7852(3) 0.133(3) Uani 1 1 d . . . . .
C02Y C 0.1022(3) 0.2893(3) 0.4797(3) 0.0412(14) Uani 1 1 d . . . . .
H02Y H 0.102510 0.267540 0.446579 0.049 Uiso 1 1 calc R U . . .
F02Z F 0.6628(3) 0.4799(3) 0.7730(2) 0.125(3) Uani 1 1 d . . . . .
C030 C 0.5545(3) 0.4953(3) 0.8768(3) 0.0485(16) Uani 1 1 d . . . . .
C031 C 0.3268(3) 0.2718(3) 0.4848(2) 0.0392(13) Uani 1 1 d . . . . .
C032 C 0.1722(3) 0.4934(3) 0.4822(3) 0.0443(14) Uani 1 1 d . . . . .
C033 C 0.3262(3) 0.1829(3) 0.9119(3) 0.0418(14) Uani 1 1 d . . . . .
C035 C 0.3356(3) 0.5670(3) 0.6759(3) 0.0443(14) Uani 1 1 d . . . . .
H035 H 0.304241 0.585291 0.649799 0.053 Uiso 1 1 calc R U . . .
C036 C 0.4228(3) 0.4386(2) 0.9359(2) 0.0380(13) Uani 1 1 d . . . . .
H036 H 0.440456 0.474007 0.948662 0.046 Uiso 1 1 calc R U . . .
C037 C 0.5088(3) 0.4167(3) 0.6105(3) 0.0420(14) Uani 1 1 d . . . . .
H037 H 0.479151 0.395825 0.584925 0.050 Uiso 1 1 calc R U . . .
C038 C 0.3315(3) 0.4902(2) 0.8819(3) 0.0425(14) Uani 1 1 d . . . . .
C039 C 0.3953(3) 0.5900(2) 0.6893(3) 0.0424(14) Uani 1 1 d . . . . .
C03A C 0.5074(3) 0.5191(3) 0.8377(3) 0.0448(15) Uani 1 1 d . . . . .
H03A H 0.495502 0.557555 0.840772 0.054 Uiso 1 1 calc R U . . .
C03B C 0.5135(3) 0.3876(3) 0.9945(3) 0.0448(15) Uani 1 1 d . . . . .
F03C F 0.7656(4) 0.2789(6) 0.8552(4) 0.0714(12) Uani 0.503(9) 1 d D . P B 1
C03D C 0.2704(3) 0.1841(3) 0.4802(2) 0.0380(13) Uani 1 1 d . . . . .
C03E C 0.5136(3) 0.1975(3) 0.8085(3) 0.0481(15) Uani 1 1 d . . . . .
C03F C 0.2259(3) 0.4348(2) 0.4227(2) 0.0394(13) Uani 1 1 d . . . . .
C03G C 0.3130(3) 0.1269(2) 0.6779(3) 0.0395(13) Uani 1 1 d . . . . .
C03H C 0.1423(3) 0.1771(3) 0.6447(3) 0.0423(14) Uani 1 1 d . . . . .
C03I C 0.1185(3) 0.3633(2) 0.6822(3) 0.0419(14) Uani 1 1 d . . . . .
H03I H 0.140631 0.328250 0.684401 0.050 Uiso 1 1 calc R U . . .
C03J C 0.3860(3) 0.3040(3) 0.4762(3) 0.0449(15) Uani 1 1 d . . . . .
C03K C 0.5308(3) 0.3019(2) 0.8200(2) 0.0348(12) Uani 1 1 d . . . . .
H03K H 0.486511 0.306278 0.822474 0.042 Uiso 1 1 calc R U . . .
C03L C 0.1695(3) 0.4535(3) 0.4401(3) 0.0452(15) Uani 1 1 d . . . . .
H03L H 0.129377 0.438987 0.423235 0.054 Uiso 1 1 calc R U . . .
C03M C 0.5947(3) 0.4757(4) 0.6870(3) 0.059(2) Uani 1 1 d . . . . .
F03N F -0.0108(5) 0.5340(4) 0.6244(5) 0.099(2) Uani 0.635(10) 1 d D . P C 1
C03O C 0.0466(3) 0.3144(3) 0.4916(3) 0.0474(16) Uani 1 1 d . . . . .
F03P F 0.0891(3) 0.3548(4) 0.8156(3) 0.135(3) Uani 1 1 d . . . . .
C03Q C 0.2536(3) 0.4941(3) 0.6894(3) 0.0474(15) Uani 1 1 d . . . . .
C03R C 0.0432(3) 0.3461(3) 0.5379(3) 0.0506(17) Uani 1 1 d . . . . .
H03R H 0.003785 0.363181 0.543572 0.061 Uiso 1 1 calc R U . . .
C03S C 0.0802(3) 0.4449(3) 0.7287(4) 0.0569(18) Uani 1 1 d . . . . .
H03S H 0.076024 0.465402 0.761965 0.068 Uiso 1 1 calc R U . . .
C03T C 0.0612(3) 0.4371(3) 0.6272(3) 0.0499(17) Uani 1 1 d . . . . .
H03T H 0.042839 0.452108 0.591932 0.060 Uiso 1 1 calc R U . . .
C03U C 0.2228(3) 0.3919(3) 0.3763(3) 0.0508(16) Uani 1 1 d . . . . .
C03V C 0.1112(3) 0.3921(3) 0.7316(3) 0.0495(16) Uani 1 1 d . . . . .
F03W F 0.6165(3) 0.5554(4) 0.7464(3) 0.133(3) Uani 1 1 d . . . . .
C03X C 0.5655(3) 0.3269(4) 0.6405(3) 0.059(2) Uani 1 1 d . . . . .
C03Y C 0.5569(3) 0.3888(3) 0.6446(3) 0.0471(15) Uani 1 1 d . . . . .
C03Z C 0.0560(3) 0.4666(3) 0.6764(4) 0.0572(19) Uani 1 1 d . . . . .
C040 C 0.7289(3) 0.2828(3) 0.8064(3) 0.0498(16) Uani 1 1 d D . . . .
C041 C 0.5473(3) 0.5047(3) 0.6524(3) 0.0485(16) Uani 1 1 d . . . . .
H041 H 0.544600 0.544599 0.655173 0.058 Uiso 1 1 calc R U . . .
C042 C 0.2675(3) 0.1220(3) 0.4688(3) 0.0451(15) Uani 1 1 d . . . . .
C043 C 0.1119(3) 0.5164(3) 0.4986(4) 0.064(2) Uani 1 1 d . . . . .
C044 C 0.4115(4) 0.6460(3) 0.6654(3) 0.0559(18) Uani 1 1 d . . . . .
C045 C 0.3580(3) 0.0893(3) 0.6530(3) 0.0547(17) Uani 1 1 d . . . . .
F046 F -0.0122(5) 0.5301(4) 0.7153(5) 0.099(2) Uani 0.635(10) 1 d D . P C 1
C047 C 0.6002(3) 0.4184(4) 0.6835(3) 0.060(2) Uani 1 1 d . . . . .
H047 H 0.633030 0.398957 0.707124 0.072 Uiso 1 1 calc R U . . .
C048 C 0.1350(3) 0.3677(3) 0.7865(3) 0.0551(17) Uani 1 1 d . . . . .
C04A C 0.0245(4) 0.5231(4) 0.6730(4) 0.077(3) Uani 1 1 d D . . . .
C04B C 0.6412(4) 0.5096(5) 0.7280(4) 0.079(3) Uani 1 1 d . . . . .
O2 O -0.0280(16) 0.2437(12) 0.6729(15) 0.126(5) Uiso 0.25 1 d DG U P D 2
C6 C -0.050(2) 0.2854(17) 0.7091(11) 0.126(5) Uiso 0.25 1 d DG U P D 2
H6A H -0.014867 0.296400 0.739002 0.151 Uiso 0.25 1 calc R U P D 2
H6B H -0.086022 0.270441 0.726997 0.151 Uiso 0.25 1 calc R U P D 2
C7 C -0.072(2) 0.3362(13) 0.6718(17) 0.126(5) Uiso 0.25 1 d DG U P D 2
H7A H -0.035738 0.362470 0.668979 0.151 Uiso 0.25 1 calc R U P D 2
H7B H -0.106916 0.356943 0.686023 0.151 Uiso 0.25 1 calc R U P D 2
C8 C -0.095(2) 0.3076(17) 0.6153(15) 0.126(5) Uiso 0.25 1 d DG U P D 2
H8A H -0.139027 0.293201 0.613675 0.151 Uiso 0.25 1 calc R U P D 2
H8B H -0.092587 0.333782 0.583489 0.151 Uiso 0.25 1 calc R U P D 2
C9 C -0.046(2) 0.2592(16) 0.6152(13) 0.126(5) Uiso 0.25 1 d DG U P D 2
H9A H -0.066317 0.226731 0.593404 0.151 Uiso 0.25 1 calc R U P D 2
H9B H -0.008604 0.271721 0.598235 0.151 Uiso 0.25 1 calc R U P D 2
C10 C -0.1484(19) 0.4113(15) 0.6725(19) 0.126(5) Uiso 0.25 1 d DG U P E 1
H10E H -0.161277 0.424771 0.707789 0.189 Uiso 0.25 1 calc R U P E 1
H10F H -0.124806 0.441228 0.656021 0.189 Uiso 0.25 1 calc R U P E 1
H10G H -0.186639 0.401288 0.646282 0.189 Uiso 0.25 1 calc R U P E 1
C11 C -0.1061(13) 0.3602(11) 0.6838(12) 0.126(5) Uiso 0.25 1 d DG U P E 1
C12 C -0.0812(17) 0.3327(15) 0.6404(11) 0.126(5) Uiso 0.25 1 d DG U P E 1
H12 H -0.090879 0.346770 0.603212 0.151 Uiso 0.25 1 calc R U P E 1
C13 C -0.0427(19) 0.2857(15) 0.6503(15) 0.126(5) Uiso 0.25 1 d DG U P E 1
H13 H -0.026138 0.267674 0.620152 0.151 Uiso 0.25 1 calc R U P E 1
C14 C -0.0284(17) 0.2649(13) 0.7047(17) 0.126(5) Uiso 0.25 1 d DG U P E 1
H14 H -0.002067 0.232391 0.711812 0.151 Uiso 0.25 1 calc R U P E 1
C15 C -0.0525(18) 0.2917(15) 0.7482(13) 0.126(5) Uiso 0.25 1 d DG U P E 1
H15 H -0.042435 0.277741 0.785458 0.151 Uiso 0.25 1 calc R U P E 1
C16 C -0.0911(17) 0.3387(14) 0.7381(11) 0.126(5) Uiso 0.25 1 d DG U P E 1
H16 H -0.107619 0.356632 0.768337 0.151 Uiso 0.25 1 calc R U P E 1
F1 F 0.6192(2) 0.3150(3) 0.6189(3) 0.109(2) Uani 1 1 d . . . . .
NaD Na 0.6681(4) 0.1458(4) 0.5612(4) 0.0728(5) Uani 0.330(4) 1 d D . P A 2
N1D N 0.7842(7) 0.1578(7) 0.6383(7) 0.0728(5) Uani 0.330(4) 1 d D . P A 2
C1D C 0.7573(12) 0.1521(10) 0.6931(8) 0.0728(5) Uani 0.330(4) 1 d D . P A 2
H1DA H 0.722776 0.179761 0.696105 0.087 Uiso 0.330(4) 1 calc R U P A 2
H1DB H 0.791057 0.155749 0.725973 0.087 Uiso 0.330(4) 1 calc R U P A 2
C2D C 0.7307(12) 0.0894(9) 0.6857(9) 0.0728(5) Uani 0.330(4) 1 d D . P A 2
H2DA H 0.768782 0.064568 0.691920 0.087 Uiso 0.330(4) 1 calc R U P A 2
H2DB H 0.706790 0.082811 0.717752 0.087 Uiso 0.330(4) 1 calc R U P A 2
O1D O 0.6967(7) 0.0704(6) 0.6443(6) 0.0728(5) Uani 0.330(4) 1 d D . P A 2
C3D C 0.6367(10) 0.0426(8) 0.6546(10) 0.0728(5) Uani 0.330(4) 1 d D . P A 2
H3DA H 0.643452 0.012345 0.683239 0.087 Uiso 0.330(4) 1 calc R U P A 2
H3DB H 0.610609 0.028483 0.619871 0.087 Uiso 0.330(4) 1 calc R U P A 2
C4D C 0.6106(12) 0.0983(10) 0.6769(8) 0.0728(5) Uani 0.330(4) 1 d D . P A 2
H4DA H 0.572570 0.090414 0.695592 0.087 Uiso 0.330(4) 1 calc R U P A 2
H4DB H 0.643807 0.116222 0.704497 0.087 Uiso 0.330(4) 1 calc R U P A 2
O2D O 0.5937(7) 0.1349(7) 0.6297(6) 0.0728(5) Uani 0.330(4) 1 d D . P A 2
C5D C 0.5236(9) 0.1361(12) 0.6101(9) 0.0728(5) Uani 0.330(4) 1 d D . P A 2
H5DA H 0.506397 0.097363 0.611981 0.087 Uiso 0.330(4) 1 calc R U P A 2
H5DB H 0.502720 0.160025 0.635996 0.087 Uiso 0.330(4) 1 calc R U P A 2
C6D C 0.5064(11) 0.1575(11) 0.5529(8) 0.0728(5) Uani 0.330(4) 1 d D . P A 2
H6DA H 0.460607 0.149133 0.540085 0.087 Uiso 0.330(4) 1 calc R U P A 2
H6DB H 0.511698 0.199047 0.553123 0.087 Uiso 0.330(4) 1 calc R U P A 2
C7D C 0.7970(10) 0.2083(8) 0.6187(11) 0.0728(5) Uani 0.330(4) 1 d D . P A 2
H7DA H 0.793175 0.205427 0.577321 0.087 Uiso 0.330(4) 1 calc R U P A 2
H7DB H 0.842409 0.217061 0.632676 0.087 Uiso 0.330(4) 1 calc R U P A 2
C8D C 0.7576(10) 0.2571(9) 0.6324(10) 0.0728(5) Uani 0.330(4) 1 d D . P A 2
H8DA H 0.776533 0.293752 0.623544 0.087 Uiso 0.330(4) 1 calc R U P A 2
H8DB H 0.749785 0.256798 0.672007 0.087 Uiso 0.330(4) 1 calc R U P A 2
O4D O 0.6426(8) 0.2082(6) 0.4782(6) 0.0728(5) Uani 0.330(4) 1 d D . P A 2
C9D C 0.7131(12) 0.2573(11) 0.5403(7) 0.0728(5) Uani 0.330(4) 1 d D . P A 2
H9DA H 0.745455 0.228673 0.533791 0.087 Uiso 0.330(4) 1 calc R U P A 2
H9DB H 0.737206 0.292997 0.548214 0.087 Uiso 0.330(4) 1 calc R U P A 2
C10D C 0.6767(13) 0.2660(8) 0.4864(9) 0.0728(5) Uani 0.330(4) 1 d D . P A 2
H10C H 0.704529 0.273047 0.457200 0.087 Uiso 0.330(4) 1 calc R U P A 2
H10D H 0.645717 0.297383 0.486656 0.087 Uiso 0.330(4) 1 calc R U P A 2
O3D O 0.6953(7) 0.2426(6) 0.5904(6) 0.0728(5) Uani 0.330(4) 1 d D . P A 2
C11D C 0.5998(10) 0.1971(11) 0.4351(9) 0.0728(5) Uani 0.330(4) 1 d D . P A 2
H11C H 0.617589 0.170860 0.409254 0.087 Uiso 0.330(4) 1 calc R U P A 2
H11D H 0.586483 0.232267 0.414451 0.087 Uiso 0.330(4) 1 calc R U P A 2
C12D C 0.5311(10) 0.1648(10) 0.4618(9) 0.0728(5) Uani 0.330(4) 1 d D . P A 2
H12C H 0.500363 0.195075 0.467685 0.087 Uiso 0.330(4) 1 calc R U P A 2
H12D H 0.509454 0.139322 0.432404 0.087 Uiso 0.330(4) 1 calc R U P A 2
C13D C 0.8218(11) 0.1114(10) 0.6190(9) 0.0728(5) Uani 0.330(4) 1 d D . P A 2
H13C H 0.798189 0.075191 0.617356 0.087 Uiso 0.330(4) 1 calc R U P A 2
H13D H 0.863691 0.107002 0.643025 0.087 Uiso 0.330(4) 1 calc R U P A 2
C14D C 0.8298(9) 0.1330(14) 0.5600(9) 0.0728(5) Uani 0.330(4) 1 d D . P A 2
H14C H 0.836857 0.174350 0.560243 0.087 Uiso 0.330(4) 1 calc R U P A 2
H14D H 0.866260 0.114148 0.545790 0.087 Uiso 0.330(4) 1 calc R U P A 2
O5D O 0.7681(7) 0.1181(8) 0.5250(6) 0.0728(5) Uani 0.330(4) 1 d D . P A 2
C15D C 0.7678(11) 0.0568(10) 0.5212(16) 0.0728(5) Uani 0.330(4) 1 d D . P A 2
H15C H 0.768620 0.039706 0.558838 0.087 Uiso 0.330(4) 1 calc R U P A 2
H15D H 0.805669 0.043303 0.504833 0.087 Uiso 0.330(4) 1 calc R U P A 2
C16D C 0.7072(11) 0.0413(17) 0.4839(15) 0.0728(5) Uani 0.330(4) 1 d D . P A 2
H16C H 0.702824 0.063891 0.448979 0.087 Uiso 0.330(4) 1 calc R U P A 2
H16D H 0.707775 0.000792 0.473805 0.087 Uiso 0.330(4) 1 calc R U P A 2
O6D O 0.6550(8) 0.0527(7) 0.5143(8) 0.0728(5) Uani 0.330(4) 1 d D . P A 2
C17D C 0.5956(10) 0.0465(12) 0.4758(12) 0.0728(5) Uani 0.330(4) 1 d D . P A 2
H17C H 0.588147 0.006312 0.465652 0.087 Uiso 0.330(4) 1 calc R U P A 2
H17D H 0.597829 0.068342 0.441057 0.087 Uiso 0.330(4) 1 calc R U P A 2
C18D C 0.5391(10) 0.0698(8) 0.5071(10) 0.0728(5) Uani 0.330(4) 1 d D . P A 2
H18C H 0.497158 0.060041 0.485171 0.087 Uiso 0.330(4) 1 calc R U P A 2
H18D H 0.541397 0.052001 0.544597 0.087 Uiso 0.330(4) 1 calc R U P A 2
N2D N 0.5450(7) 0.1330(7) 0.5133(7) 0.0728(5) Uani 0.330(4) 1 d D . P A 2
C3 C 0.6015(12) -0.0323(14) 0.6130(13) 0.111(11) Uani 0.25 1 d DG U P F 1
H3A H 0.597635 -0.060051 0.581963 0.133 Uiso 0.25 1 calc R U P F 1
H3B H 0.634674 -0.004335 0.606609 0.133 Uiso 0.25 1 calc R U P F 1
O19 O 0.5412(11) -0.0042(10) 0.6137(12) 0.108(8) Uani 0.25 1 d G U P F 1
C1A C 0.5142(14) -0.0264(17) 0.6655(16) 0.138(12) Uani 0.25 1 d DG U P F 1
H1AA H 0.488326 -0.060971 0.656601 0.165 Uiso 0.25 1 calc R U P F 1
H1AB H 0.487651 0.002496 0.681073 0.165 Uiso 0.25 1 calc R U P F 1
C1B C 0.576(2) -0.0390(19) 0.7058(12) 0.144(13) Uani 0.25 1 d DG U P F 1
H1BA H 0.592854 -0.004453 0.725696 0.173 Uiso 0.25 1 calc R U P F 1
H1BB H 0.568186 -0.068102 0.733737 0.173 Uiso 0.25 1 calc R U P F 1
C1E C 0.6204(15) -0.0607(15) 0.6655(16) 0.132(12) Uani 0.25 1 d DG U P F 1
H1EA H 0.665571 -0.051921 0.680221 0.158 Uiso 0.25 1 calc R U P F 1
H1EB H 0.615940 -0.102076 0.660640 0.158 Uiso 0.25 1 calc R U P F 1
F03O F 0.0640(10) 0.5630(7) 0.6608(9) 0.099(2) Uani 0.365(10) 1 d D . P C 2
F2 F 0.0201(9) 0.5466(7) 0.7234(7) 0.099(2) Uani 0.365(10) 1 d D . P C 2
F0 F -0.0358(8) 0.5200(7) 0.6490(10) 0.099(2) Uani 0.365(10) 1 d D . P C 2
F03D F 0.7694(4) 0.3127(6) 0.8453(4) 0.0714(12) Uani 0.497(9) 1 d D . P B 2
F01C F 0.7412(5) 0.3043(5) 0.7572(4) 0.0714(12) Uani 0.497(9) 1 d D . P B 2
F01V F 0.7520(5) 0.2309(4) 0.8038(5) 0.0714(12) Uani 0.497(9) 1 d D . P B 2

loop_
_atom_site_aniso_label
_atom_site_aniso_U_11
_atom_site_aniso_U_22
_atom_site_aniso_U_33
_atom_site_aniso_U_23
_atom_site_aniso_U_13
_atom_site_aniso_U_12
Tc 0.0230(2) 0.0273(2) 0.0256(2) 0.00522(15) -0.00300(14) -0.00236(14)
F0F 0.055(2) 0.056(2) 0.087(3) 0.025(2) -0.001(2) 0.0006(19)
NaC 0.0747(12) 0.0784(12) 0.0665(11) 0.0009(9) 0.0136(9) 0.0214(10)
N1C 0.0747(12) 0.0784(12) 0.0665(11) 0.0009(9) 0.0136(9) 0.0214(10)
C1C 0.0747(12) 0.0784(12) 0.0665(11) 0.0009(9) 0.0136(9) 0.0214(10)
C2C 0.0747(12) 0.0784(12) 0.0665(11) 0.0009(9) 0.0136(9) 0.0214(10)
O1C 0.0747(12) 0.0784(12) 0.0665(11) 0.0009(9) 0.0136(9) 0.0214(10)
C3C 0.0747(12) 0.0784(12) 0.0665(11) 0.0009(9) 0.0136(9) 0.0214(10)
C4C 0.0747(12) 0.0784(12) 0.0665(11) 0.0009(9) 0.0136(9) 0.0214(10)
O2C 0.0747(12) 0.0784(12) 0.0665(11) 0.0009(9) 0.0136(9) 0.0214(10)
C5C 0.0747(12) 0.0784(12) 0.0665(11) 0.0009(9) 0.0136(9) 0.0214(10)
C6C 0.0747(12) 0.0784(12) 0.0665(11) 0.0009(9) 0.0136(9) 0.0214(10)
C7C 0.0747(12) 0.0784(12) 0.0665(11) 0.0009(9) 0.0136(9) 0.0214(10)
C8C 0.0747(12) 0.0784(12) 0.0665(11) 0.0009(9) 0.0136(9) 0.0214(10)
O4C 0.0747(12) 0.0784(12) 0.0665(11) 0.0009(9) 0.0136(9) 0.0214(10)
C9C 0.0747(12) 0.0784(12) 0.0665(11) 0.0009(9) 0.0136(9) 0.0214(10)
C10C 0.0747(12) 0.0784(12) 0.0665(11) 0.0009(9) 0.0136(9) 0.0214(10)
O3C 0.0747(12) 0.0784(12) 0.0665(11) 0.0009(9) 0.0136(9) 0.0214(10)
C11C 0.0747(12) 0.0784(12) 0.0665(11) 0.0009(9) 0.0136(9) 0.0214(10)
C12C 0.0747(12) 0.0784(12) 0.0665(11) 0.0009(9) 0.0136(9) 0.0214(10)
C13C 0.0747(12) 0.0784(12) 0.0665(11) 0.0009(9) 0.0136(9) 0.0214(10)
C14C 0.0747(12) 0.0784(12) 0.0665(11) 0.0009(9) 0.0136(9) 0.0214(10)
O5C 0.0747(12) 0.0784(12) 0.0665(11) 0.0009(9) 0.0136(9) 0.0214(10)
C15C 0.0747(12) 0.0784(12) 0.0665(11) 0.0009(9) 0.0136(9) 0.0214(10)
C16C 0.0747(12) 0.0784(12) 0.0665(11) 0.0009(9) 0.0136(9) 0.0214(10)
O6C 0.0747(12) 0.0784(12) 0.0665(11) 0.0009(9) 0.0136(9) 0.0214(10)
C17C 0.0747(12) 0.0784(12) 0.0665(11) 0.0009(9) 0.0136(9) 0.0214(10)
C18C 0.0747(12) 0.0784(12) 0.0665(11) 0.0009(9) 0.0136(9) 0.0214(10)
N2C 0.0747(12) 0.0784(12) 0.0665(11) 0.0009(9) 0.0136(9) 0.0214(10)
F003 0.0398(18) 0.0431(19) 0.057(2) -0.0117(16) -0.0119(16) 0.0089(15)
F004 0.0351(17) 0.0400(18) 0.054(2) 0.0042(15) -0.0009(15) -0.0064(14)
F005 0.071(3) 0.0357(18) 0.057(2) 0.0035(16) 0.0178(19) -0.0240(17)
F006 0.089(3) 0.0398(19) 0.044(2) 0.0202(16) 0.000(2) -0.0150(19)
F007 0.0326(17) 0.0384(19) 0.078(3) 0.0030(18) -0.0060(17) 0.0017(14)
F008 0.055(2) 0.089(3) 0.041(2) -0.006(2) -0.0115(18) 0.008(2)
F009 0.053(2) 0.0304(17) 0.081(3) 0.0084(17) 0.013(2) 0.0029(15)
F00A 0.078(3) 0.048(2) 0.068(3) -0.0013(19) 0.027(2) 0.027(2)
F00B 0.051(2) 0.0375(19) 0.079(3) 0.0036(18) -0.019(2) 0.0110(16)
F00C 0.0337(19) 0.068(3) 0.076(3) -0.012(2) -0.0290(18) -0.0020(17)
F00D 0.112(4) 0.035(2) 0.080(3) 0.000(2) 0.039(3) 0.007(2)
F00E 0.055(2) 0.059(2) 0.070(3) -0.029(2) -0.023(2) 0.0024(19)
F00G 0.058(2) 0.042(2) 0.082(3) -0.022(2) -0.027(2) -0.0022(17)
F00H 0.037(2) 0.043(2) 0.123(4) 0.003(2) 0.005(2) 0.0147(16)
F00I 0.102(4) 0.057(2) 0.045(2) -0.0078(18) -0.001(2) -0.038(2)
F00J 0.046(2) 0.050(2) 0.090(3) 0.000(2) 0.006(2) -0.0051(17)
F00K 0.049(2) 0.097(3) 0.061(3) 0.001(2) -0.022(2) -0.001(2)
F00L 0.093(3) 0.085(3) 0.036(2) 0.005(2) -0.012(2) -0.022(3)
O1 0.058(3) 0.039(2) 0.065(3) -0.002(2) 0.024(2) 0.006(2)
F00N 0.045(2) 0.068(3) 0.103(4) -0.020(3) 0.018(2) 0.0057(19)
N2 0.022(2) 0.036(2) 0.033(2) -0.0004(19) -0.0041(18) 0.0017(17)
F00P 0.050(2) 0.064(3) 0.106(4) -0.028(3) 0.008(2) -0.001(2)
F00Q 0.065(3) 0.0295(19) 0.150(5) 0.015(2) -0.054(3) -0.0071(18)
F00R 0.063(3) 0.064(3) 0.122(4) 0.002(3) 0.035(3) -0.024(2)
F00S 0.089(4) 0.110(4) 0.055(3) -0.019(3) 0.014(2) 0.027(3)
N5 0.032(2) 0.034(2) 0.037(3) 0.010(2) -0.0075(19) -0.0102(19)
F00U 0.078(3) 0.046(2) 0.095(4) 0.006(2) 0.037(3) -0.005(2)
N3 0.038(2) 0.031(2) 0.026(2) 0.0053(18) -0.0013(18) -0.0081(18)
F00W 0.036(2) 0.081(3) 0.130(5) -0.024(3) 0.008(2) -0.003(2)
F00X 0.070(3) 0.088(3) 0.080(3) -0.048(3) 0.011(2) -0.020(3)
F00Y 0.047(2) 0.149(5) 0.034(2) 0.007(2) -0.0112(17) -0.017(3)
N4 0.025(2) 0.034(2) 0.042(3) 0.008(2) -0.0061(19) -0.0054(18)
F010 0.047(2) 0.111(4) 0.080(3) -0.041(3) -0.003(2) 0.015(2)
F011 0.104(4) 0.061(3) 0.063(3) 0.022(2) 0.009(3) 0.004(2)
F012 0.054(3) 0.043(2) 0.158(5) 0.022(3) -0.016(3) 0.0028(19)
F013 0.142(5) 0.048(2) 0.084(3) -0.001(2) -0.065(3) -0.017(3)
F014 0.118(5) 0.099(4) 0.073(3) -0.039(3) 0.011(3) -0.045(4)
F015 0.039(2) 0.111(4) 0.173(6) 0.064(4) -0.018(3) -0.029(3)
F016 0.124(4) 0.039(2) 0.116(4) 0.017(2) 0.065(4) 0.008(2)
C17 0.031(3) 0.031(3) 0.026(2) -0.002(2) 0.000(2) 0.000(2)
C18 0.037(3) 0.023(2) 0.026(2) -0.0014(19) 0.006(2) -0.004(2)
F019 0.065(3) 0.067(3) 0.140(5) -0.003(3) -0.021(3) 0.035(2)
C4 0.035(3) 0.026(2) 0.025(2) 0.004(2) 0.001(2) -0.004(2)
F01B 0.0393(17) 0.106(4) 0.070(3) 0.009(3) 0.0118(19) 0.016(2)
C01C 0.041(3) 0.023(2) 0.031(3) 0.010(2) -0.003(2) -0.004(2)
C01D 0.032(3) 0.044(3) 0.028(3) 0.004(2) -0.003(2) -0.009(2)
C2 0.025(2) 0.035(3) 0.033(3) 0.009(2) 0.005(2) 0.005(2)
C01F 0.027(2) 0.029(3) 0.031(3) 0.007(2) 0.001(2) -0.003(2)
F01G 0.121(5) 0.191(7) 0.071(3) -0.040(4) 0.054(3) -0.100(5)
C1I 0.032(3) 0.032(3) 0.043(3) -0.002(2) 0.000(2) 0.002(2)
F01J 0.066(3) 0.150(5) 0.090(4) 0.009(4) -0.001(3) -0.066(3)
C1K 0.040(3) 0.044(3) 0.029(3) 0.006(2) -0.006(2) -0.012(2)
C1L 0.036(3) 0.028(3) 0.034(3) 0.003(2) -0.004(2) -0.009(2)
C1M 0.033(3) 0.028(3) 0.032(3) 0.001(2) 0.003(2) 0.001(2)
C1 0.034(3) 0.042(3) 0.037(3) 0.004(2) 0.003(2) -0.003(2)
C01P 0.038(3) 0.028(3) 0.030(3) 0.000(2) 0.000(2) 0.005(2)
C01Q 0.024(2) 0.038(3) 0.036(3) -0.003(2) -0.002(2) 0.001(2)
C01R 0.034(3) 0.038(3) 0.031(3) -0.005(2) 0.007(2) -0.009(2)
C01S 0.033(3) 0.028(3) 0.030(3) 0.002(2) 0.002(2) -0.001(2)
F01T 0.088(4) 0.053(3) 0.156(6) -0.027(3) 0.038(4) 0.002(2)
F01U 0.0393(17) 0.106(4) 0.070(3) 0.009(3) 0.0118(19) 0.016(2)
C01V 0.031(3) 0.034(3) 0.033(3) 0.001(2) 0.001(2) -0.005(2)
C01W 0.031(3) 0.032(3) 0.031(3) 0.000(2) 0.007(2) -0.007(2)
C19 0.023(2) 0.025(2) 0.036(3) 0.001(2) -0.005(2) -0.0030(19)
F01Y 0.078(3) 0.056(2) 0.149(6) -0.026(3) -0.036(3) 0.028(2)
F01Z 0.139(5) 0.096(4) 0.103(4) 0.021(3) -0.056(4) -0.036(4)
C020 0.034(3) 0.036(3) 0.039(3) 0.001(2) -0.006(2) -0.006(2)
C5 0.021(2) 0.037(3) 0.032(3) 0.003(2) -0.005(2) -0.007(2)
C022 0.027(3) 0.053(3) 0.030(3) 0.002(2) -0.005(2) 0.004(2)
C023 0.036(3) 0.027(3) 0.039(3) -0.005(2) 0.004(2) 0.004(2)
C024 0.045(3) 0.029(3) 0.031(3) 0.000(2) 0.006(2) -0.005(2)
F25 0.222(8) 0.088(4) 0.050(3) 0.025(3) 0.009(4) 0.079(5)
C026 0.040(3) 0.036(3) 0.031(3) 0.000(2) 0.005(2) -0.008(2)
C027 0.045(3) 0.028(3) 0.043(3) 0.006(2) 0.002(3) -0.011(2)
C028 0.036(3) 0.030(3) 0.039(3) 0.004(2) -0.005(2) -0.009(2)
C029 0.054(4) 0.029(3) 0.039(3) -0.002(2) 0.015(3) -0.014(2)
C02A 0.027(3) 0.025(2) 0.044(3) 0.006(2) -0.009(2) -0.005(2)
C02B 0.034(3) 0.040(3) 0.031(3) 0.004(2) -0.005(2) 0.009(2)
C02C 0.047(3) 0.035(3) 0.038(3) -0.002(2) -0.004(3) -0.013(3)
C02D 0.034(3) 0.057(4) 0.028(3) 0.011(3) 0.001(2) 0.015(3)
C02E 0.036(3) 0.029(3) 0.044(3) -0.010(2) -0.003(2) 0.002(2)
C02F 0.039(3) 0.028(3) 0.044(3) 0.001(2) -0.002(2) 0.004(2)
C02G 0.044(3) 0.031(3) 0.030(3) 0.003(2) 0.002(2) -0.001(2)
C02H 0.037(3) 0.042(3) 0.037(3) -0.006(2) 0.012(2) -0.015(2)
C02I 0.031(3) 0.049(4) 0.047(3) -0.006(3) -0.008(3) 0.003(3)
C02J 0.028(3) 0.043(3) 0.038(3) -0.002(2) -0.002(2) 0.000(2)
C02K 0.037(3) 0.048(3) 0.033(3) 0.004(2) 0.001(2) 0.013(3)
C02L 0.030(3) 0.057(4) 0.033(3) -0.001(3) 0.005(2) -0.013(3)
C02M 0.037(3) 0.059(4) 0.027(3) 0.001(3) 0.000(2) -0.007(3)
C02N 0.035(3) 0.028(3) 0.044(3) -0.002(2) 0.001(2) 0.007(2)
C02O 0.030(3) 0.025(3) 0.061(4) 0.002(2) -0.009(3) -0.003(2)
C02P 0.036(3) 0.035(3) 0.048(3) 0.001(3) -0.005(3) 0.007(2)
C02Q 0.041(3) 0.036(3) 0.054(4) -0.007(3) 0.005(3) 0.004(2)
C02R 0.027(3) 0.032(3) 0.067(4) 0.000(3) -0.009(3) 0.000(2)
C02S 0.035(3) 0.028(3) 0.038(3) 0.007(2) -0.002(2) -0.007(2)
C02T 0.026(3) 0.045(3) 0.029(3) -0.003(2) -0.005(2) 0.005(2)
C02U 0.032(3) 0.032(3) 0.043(3) 0.009(2) -0.006(2) -0.009(2)
C02V 0.031(3) 0.043(3) 0.033(3) 0.007(2) -0.004(2) -0.010(2)
C02W 0.027(3) 0.040(3) 0.039(3) -0.006(2) -0.002(2) 0.001(2)
F02X 0.208(8) 0.118(5) 0.071(4) 0.009(3) 0.011(4) 0.100(5)
C02Y 0.032(3) 0.041(3) 0.046(3) 0.003(3) -0.008(2) -0.009(2)
F02Z 0.110(5) 0.169(6) 0.077(4) 0.042(4) -0.051(3) -0.085(5)
C030 0.038(3) 0.054(4) 0.049(4) -0.017(3) -0.008(3) -0.003(3)
C031 0.031(3) 0.056(4) 0.029(3) 0.002(3) 0.000(2) -0.010(3)
C032 0.039(3) 0.035(3) 0.056(4) 0.010(3) -0.005(3) 0.007(2)
C033 0.052(4) 0.036(3) 0.036(3) 0.015(2) 0.001(3) -0.010(3)
C035 0.047(3) 0.039(3) 0.046(3) 0.005(3) 0.003(3) 0.018(3)
C036 0.041(3) 0.028(3) 0.042(3) -0.007(2) -0.002(2) 0.003(2)
C037 0.026(3) 0.063(4) 0.038(3) 0.004(3) 0.005(2) -0.004(3)
C038 0.045(3) 0.029(3) 0.054(4) -0.004(3) 0.007(3) 0.004(2)
C039 0.051(4) 0.032(3) 0.045(3) 0.000(3) 0.009(3) 0.005(3)
C03A 0.035(3) 0.040(3) 0.057(4) -0.012(3) -0.002(3) 0.000(2)
C03B 0.047(3) 0.036(3) 0.049(4) -0.010(3) -0.006(3) 0.005(3)
F03C 0.0393(17) 0.106(4) 0.070(3) 0.009(3) 0.0118(19) 0.016(2)
C03D 0.035(3) 0.046(3) 0.030(3) 0.004(2) -0.007(2) -0.007(2)
C03E 0.041(3) 0.045(3) 0.054(4) -0.005(3) -0.009(3) 0.005(3)
C03F 0.046(3) 0.039(3) 0.030(3) 0.007(2) -0.005(2) -0.012(2)
C03G 0.043(3) 0.036(3) 0.038(3) -0.002(2) 0.001(2) -0.010(2)
C03H 0.040(3) 0.036(3) 0.046(3) 0.009(3) -0.009(3) -0.012(2)
C03I 0.031(3) 0.030(3) 0.063(4) -0.002(3) 0.000(3) 0.003(2)
C03J 0.039(3) 0.060(4) 0.035(3) 0.005(3) 0.003(3) -0.013(3)
C03K 0.027(3) 0.044(3) 0.030(3) -0.004(2) -0.004(2) 0.006(2)
C03L 0.042(3) 0.043(3) 0.046(3) 0.011(3) -0.012(3) -0.005(3)
C03M 0.034(3) 0.095(6) 0.045(4) 0.009(4) -0.006(3) -0.025(4)
F03N 0.078(3) 0.056(2) 0.149(6) -0.026(3) -0.036(3) 0.028(2)
C03O 0.037(3) 0.039(3) 0.058(4) 0.003(3) -0.022(3) -0.007(2)
F03P 0.069(4) 0.238(9) 0.099(5) 0.059(5) 0.012(3) -0.011(5)
C03Q 0.037(3) 0.042(3) 0.059(4) -0.001(3) -0.008(3) 0.011(3)
C03R 0.033(3) 0.041(3) 0.073(5) -0.001(3) -0.011(3) 0.000(2)
C03S 0.043(4) 0.047(4) 0.077(5) -0.016(4) -0.004(3) 0.008(3)
C03T 0.036(3) 0.035(3) 0.072(5) -0.005(3) -0.017(3) 0.005(2)
C03U 0.056(4) 0.053(4) 0.040(3) -0.005(3) -0.004(3) -0.020(3)
C03V 0.031(3) 0.043(3) 0.072(5) -0.007(3) 0.001(3) 0.000(3)
F03W 0.086(4) 0.160(7) 0.137(6) -0.069(5) -0.044(4) -0.020(4)
C03X 0.035(3) 0.098(6) 0.044(4) 0.016(4) 0.003(3) 0.018(4)
C03Y 0.029(3) 0.071(4) 0.041(3) 0.009(3) 0.008(2) -0.002(3)
C03Z 0.037(3) 0.045(4) 0.083(5) -0.014(4) -0.014(3) 0.009(3)
C040 0.041(3) 0.068(4) 0.040(3) 0.016(3) 0.006(3) 0.020(3)
C041 0.038(3) 0.066(4) 0.040(3) 0.001(3) 0.005(3) -0.019(3)
C042 0.041(3) 0.049(4) 0.042(3) 0.006(3) -0.005(3) -0.006(3)
C043 0.039(4) 0.055(4) 0.096(6) -0.008(4) -0.004(4) 0.002(3)
C044 0.070(5) 0.043(4) 0.057(4) 0.006(3) 0.014(4) 0.008(3)
C045 0.049(4) 0.054(4) 0.058(4) -0.017(3) -0.003(3) 0.000(3)
F046 0.078(3) 0.056(2) 0.149(6) -0.026(3) -0.036(3) 0.028(2)
C047 0.027(3) 0.101(6) 0.050(4) 0.015(4) -0.004(3) -0.010(3)
C048 0.043(4) 0.057(4) 0.066(5) -0.006(4) 0.011(3) 0.006(3)
C04A 0.055(5) 0.063(5) 0.104(7) -0.040(5) -0.022(5) 0.024(4)
C04B 0.047(4) 0.115(8) 0.069(5) 0.012(5) -0.014(4) -0.038(5)
F1 0.051(3) 0.133(5) 0.149(6) -0.044(4) 0.035(3) 0.011(3)
NaD 0.0747(12) 0.0784(12) 0.0665(11) 0.0009(9) 0.0136(9) 0.0214(10)
N1D 0.0747(12) 0.0784(12) 0.0665(11) 0.0009(9) 0.0136(9) 0.0214(10)
C1D 0.0747(12) 0.0784(12) 0.0665(11) 0.0009(9) 0.0136(9) 0.0214(10)
C2D 0.0747(12) 0.0784(12) 0.0665(11) 0.0009(9) 0.0136(9) 0.0214(10)
O1D 0.0747(12) 0.0784(12) 0.0665(11) 0.0009(9) 0.0136(9) 0.0214(10)
C3D 0.0747(12) 0.0784(12) 0.0665(11) 0.0009(9) 0.0136(9) 0.0214(10)
C4D 0.0747(12) 0.0784(12) 0.0665(11) 0.0009(9) 0.0136(9) 0.0214(10)
O2D 0.0747(12) 0.0784(12) 0.0665(11) 0.0009(9) 0.0136(9) 0.0214(10)
C5D 0.0747(12) 0.0784(12) 0.0665(11) 0.0009(9) 0.0136(9) 0.0214(10)
C6D 0.0747(12) 0.0784(12) 0.0665(11) 0.0009(9) 0.0136(9) 0.0214(10)
C7D 0.0747(12) 0.0784(12) 0.0665(11) 0.0009(9) 0.0136(9) 0.0214(10)
C8D 0.0747(12) 0.0784(12) 0.0665(11) 0.0009(9) 0.0136(9) 0.0214(10)
O4D 0.0747(12) 0.0784(12) 0.0665(11) 0.0009(9) 0.0136(9) 0.0214(10)
C9D 0.0747(12) 0.0784(12) 0.0665(11) 0.0009(9) 0.0136(9) 0.0214(10)
C10D 0.0747(12) 0.0784(12) 0.0665(11) 0.0009(9) 0.0136(9) 0.0214(10)
O3D 0.0747(12) 0.0784(12) 0.0665(11) 0.0009(9) 0.0136(9) 0.0214(10)
C11D 0.0747(12) 0.0784(12) 0.0665(11) 0.0009(9) 0.0136(9) 0.0214(10)
C12D 0.0747(12) 0.0784(12) 0.0665(11) 0.0009(9) 0.0136(9) 0.0214(10)
C13D 0.0747(12) 0.0784(12) 0.0665(11) 0.0009(9) 0.0136(9) 0.0214(10)
C14D 0.0747(12) 0.0784(12) 0.0665(11) 0.0009(9) 0.0136(9) 0.0214(10)
O5D 0.0747(12) 0.0784(12) 0.0665(11) 0.0009(9) 0.0136(9) 0.0214(10)
C15D 0.0747(12) 0.0784(12) 0.0665(11) 0.0009(9) 0.0136(9) 0.0214(10)
C16D 0.0747(12) 0.0784(12) 0.0665(11) 0.0009(9) 0.0136(9) 0.0214(10)
O6D 0.0747(12) 0.0784(12) 0.0665(11) 0.0009(9) 0.0136(9) 0.0214(10)
C17D 0.0747(12) 0.0784(12) 0.0665(11) 0.0009(9) 0.0136(9) 0.0214(10)
C18D 0.0747(12) 0.0784(12) 0.0665(11) 0.0009(9) 0.0136(9) 0.0214(10)
N2D 0.0747(12) 0.0784(12) 0.0665(11) 0.0009(9) 0.0136(9) 0.0214(10)
C3 0.091(18) 0.08(2) 0.18(3) -0.009(18) 0.080(19) 0.028(15)
O19 0.074(14) 0.081(15) 0.19(2) -0.021(15) 0.079(15) 0.001(11)
C1A 0.11(2) 0.14(3) 0.19(3) -0.02(2) 0.090(19) 0.00(2)
C1B 0.13(2) 0.13(3) 0.19(3) 0.00(2) 0.08(2) 0.01(2)
C1E 0.12(2) 0.09(2) 0.20(3) 0.01(2) 0.08(2) 0.016(18)
F03O 0.078(3) 0.056(2) 0.149(6) -0.026(3) -0.036(3) 0.028(2)
F2 0.078(3) 0.056(2) 0.149(6) -0.026(3) -0.036(3) 0.028(2)
F0 0.078(3) 0.056(2) 0.149(6) -0.026(3) -0.036(3) 0.028(2)
F03D 0.0393(17) 0.106(4) 0.070(3) 0.009(3) 0.0118(19) 0.016(2)
F01C 0.0393(17) 0.106(4) 0.070(3) 0.009(3) 0.0118(19) 0.016(2)
F01V 0.0393(17) 0.106(4) 0.070(3) 0.009(3) 0.0118(19) 0.016(2)

loop_
_atom_type_symbol
_atom_type_description
_atom_type_scat_dispersion_real
_atom_type_scat_dispersion_imag
_atom_type_scat_source
C C 0.0181 0.0091 'International Tables Vol C Tables 4.2.6.8 and 6.1.1.4'
H H 0.0000 0.0000 'International Tables Vol C Tables 4.2.6.8 and 6.1.1.4'
F F 0.0727 0.0534 'International Tables Vol C Tables 4.2.6.8 and 6.1.1.4'
N N 0.0311 0.0180 'International Tables Vol C Tables 4.2.6.8 and 6.1.1.4'
Na Na 0.1353 0.1239 'International Tables Vol C Tables 4.2.6.8 and 6.1.1.4'
O O 0.0492 0.0322 'International Tables Vol C Tables 4.2.6.8 and 6.1.1.4'
Tc Tc 0.0057 3.0049 'International Tables Vol C Tables 4.2.6.8 and 6.1.1.4'

loop_
_geom_angle_atom_site_label_1
_geom_angle_atom_site_label_2
_geom_angle_atom_site_label_3
_geom_angle
_geom_angle_site_symmetry_1
_geom_angle_site_symmetry_3
_geom_angle_publ_flag
C4 Tc C5 86.3(2) . . ?
C2 Tc C4 158.1(2) . . ?
C2 Tc C5 86.3(2) . . ?
C1 Tc C4 95.8(2) . . ?
C1 Tc C2 106.0(2) . . ?
C1 Tc C19 99.2(2) . . ?
C1 Tc C5 109.6(2) . . ?
C19 Tc C4 92.9(2) . . ?
C19 Tc C2 83.8(2) . . ?
C19 Tc C5 151.1(2) . . ?
O1C NaC N1C 64.6(3) . . ?
O1C NaC N2C 112.4(4) . . ?
O2C NaC N1C 108.2(3) . . ?
O2C NaC O1C 65.0(3) . . ?
O2C NaC O4C 111.5(3) . . ?
O2C NaC O3C 87.6(3) . . ?
O2C NaC O5C 168.2(4) . . ?
O2C NaC O6C 104.5(4) . . ?
O2C NaC N2C 68.9(3) . . ?
O4C NaC N1C 114.0(4) . . ?
O4C NaC O1C 174.6(4) . . ?
O4C NaC N2C 68.9(3) . . ?
O3C NaC N1C 65.6(3) . . ?
O3C NaC O1C 109.4(3) . . ?
O3C NaC O4C 65.8(3) . . ?
O3C NaC N2C 115.2(3) . . ?
O5C NaC N1C 67.5(3) . . ?
O5C NaC O1C 103.6(3) . . ?
O5C NaC O4C 80.1(3) . . ?
O5C NaC O3C 100.0(4) . . ?
O5C NaC O6C 68.7(3) . . ?
O5C NaC N2C 115.0(3) . . ?
O6C NaC N1C 112.7(3) . . ?
O6C NaC O1C 79.6(3) . . ?
O6C NaC O4C 105.6(4) . . ?
O6C NaC O3C 167.4(4) . . ?
O6C NaC N2C 67.2(3) . . ?
N2C NaC N1C 176.8(4) . . ?
C1C N1C NaC 107.8(7) . . ?
C1C N1C C13C 112.8(9) . . ?
C7C N1C NaC 103.6(7) . . ?
C7C N1C C1C 120.6(11) . . ?
C7C N1C C13C 105.1(10) . . ?
C13C N1C NaC 105.7(7) . . ?
N1C C1C H1CA 108.4 . . ?
N1C C1C H1CB 108.4 . . ?
N1C C1C C2C 115.5(10) . . ?
H1CA C1C H1CB 107.5 . . ?
C2C C1C H1CA 108.4 . . ?
C2C C1C H1CB 108.4 . . ?
C1C C2C H2CA 109.3 . . ?
C1C C2C H2CB 109.3 . . ?
H2CA C2C H2CB 107.9 . . ?
O1C C2C C1C 111.7(11) . . ?
O1C C2C H2CA 109.3 . . ?
O1C C2C H2CB 109.3 . . ?
C2C O1C NaC 119.5(8) . . ?
C2C O1C C3C 110.2(9) . . ?
C3C O1C NaC 112.1(7) . . ?
O1C C3C H3CA 111.4 . . ?
O1C C3C H3CB 111.4 . . ?
O1C C3C C4C 102.0(10) . . ?
H3CA C3C H3CB 109.2 . . ?
C4C C3C H3CA 111.4 . . ?
C4C C3C H3CB 111.4 . . ?
C3C C4C H4CA 109.8 . . ?
C3C C4C H4CB 109.8 . . ?
H4CA C4C H4CB 108.2 . . ?
O2C C4C C3C 109.4(12) . . ?
O2C C4C H4CA 109.8 . . ?
O2C C4C H4CB 109.8 . . ?
C4C O2C NaC 118.5(7) . . ?
C4C O2C C5C 114.9(10) . . ?
C5C O2C NaC 112.1(7) . . ?
O2C C5C H5CA 110.4 . . ?
O2C C5C H5CB 110.4 . . ?
H5CA C5C H5CB 108.6 . . ?
C6C C5C O2C 106.5(10) . . ?
C6C C5C H5CA 110.4 . . ?
C6C C5C H5CB 110.4 . . ?
C5C C6C H6CA 109.1 . . ?
C5C C6C H6CB 109.1 . . ?
H6CA C6C H6CB 107.8 . . ?
N2C C6C C5C 112.6(12) . . ?
N2C C6C H6CA 109.1 . . ?
N2C C6C H6CB 109.1 . . ?
N1C C7C H7CA 109.0 . . ?
N1C C7C H7CB 109.0 . . ?
N1C C7C C8C 113.1(11) . . ?
H7CA C7C H7CB 107.8 . . ?
C8C C7C H7CA 109.0 . . ?
C8C C7C H7CB 108.9 . . ?
C7C C8C H8CA 111.5 . . ?
C7C C8C H8CB 111.5 . . ?
H8CA C8C H8CB 109.4 . . ?
O3C C8C C7C 101.2(10) . . ?
O3C C8C H8CA 111.5 . . ?
O3C C8C H8CB 111.5 . . ?
C10C O4C NaC 111.6(7) . . ?
C11C O4C NaC 115.2(9) . . ?
C11C O4C C10C 114.0(9) . . ?
H9CA C9C H9CB 107.5 . . ?
C10C C9C H9CA 108.5 . . ?
C10C C9C H9CB 108.5 . . ?
O3C C9C H9CA 108.5 . . ?
O3C C9C H9CB 108.5 . . ?
O3C C9C C10C 115.2(13) . . ?
O4C C10C C9C 105.6(10) . . ?
O4C C10C H10A 110.6 . . ?
O4C C10C H10B 110.6 . . ?
C9C C10C H10A 110.6 . . ?
C9C C10C H10B 110.6 . . ?
H10A C10C H10B 108.8 . . ?
C8C O3C NaC 111.7(7) . . ?
C9C O3C NaC 118.2(8) . . ?
C9C O3C C8C 124.8(11) . . ?
O4C C11C H11A 110.3 . . ?
O4C C11C H11B 110.3 . . ?
O4C C11C C12C 106.9(10) . . ?
H11A C11C H11B 108.6 . . ?
C12C C11C H11A 110.3 . . ?
C12C C11C H11B 110.3 . . ?
C11C C12C H12A 111.0 . . ?
C11C C12C H12B 111.0 . . ?
H12A C12C H12B 109.0 . . ?
N2C C12C C11C 103.9(9) . . ?
N2C C12C H12A 111.0 . . ?
N2C C12C H12B 111.0 . . ?
N1C C13C H13A 108.8 . . ?
N1C C13C H13B 108.8 . . ?
N1C C13C C14C 113.7(10) . . ?
H13A C13C H13B 107.7 . . ?
C14C C13C H13A 108.8 . . ?
C14C C13C H13B 108.8 . . ?
C13C C14C H14A 109.2 . . ?
C13C C14C H14B 109.2 . . ?
H14A C14C H14B 107.9 . . ?
O5C C14C C13C 112.0(10) . . ?
O5C C14C H14A 109.2 . . ?
O5C C14C H14B 109.2 . . ?
C14C O5C NaC 115.3(7) . . ?
C15C O5C NaC 111.9(7) . . ?
C15C O5C C14C 117.6(10) . . ?
O5C C15C H15A 110.1 . . ?
O5C C15C H15B 110.1 . . ?
O5C C15C C16C 108.1(10) . . ?
H15A C15C H15B 108.4 . . ?
C16C C15C H15A 110.1 . . ?
C16C C15C H15B 110.1 . . ?
C15C C16C H16A 110.5 . . ?
C15C C16C H16B 110.5 . . ?
H16A C16C H16B 108.7 . . ?
O6C C16C C15C 106.1(10) . . ?
O6C C16C H16A 110.5 . . ?
O6C C16C H16B 110.5 . . ?
C16C O6C NaC 111.4(8) . . ?
C16C O6C C17C 113.1(9) . . ?
C17C O6C NaC 117.5(7) . . ?
O6C C17C H17A 110.0 . . ?
O6C C17C H17B 110.0 . . ?
O6C C17C C18C 108.6(12) . . ?
H17A C17C H17B 108.3 . . ?
C18C C17C H17A 110.0 . . ?
C18C C17C H17B 110.0 . . ?
C17C C18C H18A 110.0 . . ?
C17C C18C H18B 110.0 . . ?
H18A C18C H18B 108.4 . . ?
N2C C18C C17C 108.5(10) . . ?
N2C C18C H18A 110.0 . . ?
N2C C18C H18B 110.0 . . ?
C6C N2C NaC 103.7(8) . . ?
C6C N2C C12C 105.4(9) . . ?
C6C N2C C18C 112.1(11) . . ?
C12C N2C NaC 106.1(8) . . ?
C12C N2C C18C 119.1(10) . . ?
C18C N2C NaC 109.3(7) . . ?
C2 N2 C01Q 155.3(5) . . ?
C5 N5 C01W 163.2(5) . . ?
C19 N3 C01F 146.7(5) . . ?
C4 N4 C02A 163.4(6) . . ?
C1M C17 C01S 123.6(5) . . ?
C01P C17 C1M 118.6(5) . . ?
C01P C17 C01S 117.8(5) . . ?
C01W C18 C01C 121.1(4) . . ?
C024 C18 C01C 119.2(5) . . ?
C024 C18 C01W 119.6(5) . . ?
N4 C4 Tc 173.6(4) . . ?
C026 C01C C18 119.5(5) . . ?
C02F C01C C18 121.2(5) . . ?
C02F C01C C026 119.2(5) . . ?
C1K C01D C02U 122.6(5) . . ?
C02V C01D C1K 119.0(6) . . ?
C02V C01D C02U 118.3(5) . . ?
N2 C2 Tc 175.0(5) . . ?
N3 C01F C01S 118.9(5) . . ?
N3 C01F C01V 121.2(5) . . ?
C01S C01F C01V 119.9(5) . . ?
C02N C1I C02J 121.8(5) . . ?
C02Q C1I C02J 118.7(5) . . ?
C02Q C1I C02N 119.4(5) . . ?
C01D C1K H1K 120.1 . . ?
C031 C1K C01D 119.7(6) . . ?
C031 C1K H1K 120.1 . . ?
C020 C1L C01V 119.7(5) . . ?
C020 C1L C02S 119.0(5) . . ?
C02S C1L C01V 121.2(5) . . ?
C17 C1M H1M 120.2 . . ?
C023 C1M C17 119.5(5) . . ?
C023 C1M H1M 120.2 . . ?
O1 C1 Tc 177.5(5) . . ?
C17 C01P H01P 119.5 . . ?
C17 C01P C02E 121.0(5) . . ?
C02E C01P H01P 119.5 . . ?
N2 C01Q C02J 122.0(5) . . ?
N2 C01Q C02W 118.3(5) . . ?
C02J C01Q C02W 119.6(5) . . ?
C01W C01R C02L 123.0(5) . . ?
C02H C01R C01W 118.5(5) . . ?
C02H C01R C02L 118.5(5) . . ?
C01F C01S C17 122.9(5) . . ?
C02G C01S C17 117.5(5) . . ?
C02G C01S C01F 119.5(5) . . ?
C01F C01V C1L 122.9(5) . . ?
C027 C01V C01F 119.2(5) . . ?
C027 C01V C1L 117.9(5) . . ?
N5 C01W C18 120.0(5) . . ?
N5 C01W C01R 120.2(5) . . ?
C18 C01W C01R 119.7(5) . . ?
N3 C19 Tc 171.2(4) . . ?
C1L C020 H020 119.4 . . ?
C1L C020 C03G 121.2(5) . . ?
C03G C020 H020 119.4 . . ?
N5 C5 Tc 179.3(5) . . ?
C02D C022 H022 119.8 . . ?
C02D C022 C02T 120.4(6) . . ?
C02T C022 H022 119.8 . . ?
C1M C023 C038 120.1(5) . . ?
C036 C023 C1M 121.8(5) . . ?
C036 C023 C038 118.1(5) . . ?
C18 C024 H024 120.3 . . ?
C029 C024 C18 119.5(5) . . ?
C029 C024 H024 120.3 . . ?
C01C C026 H026 119.4 . . ?
C01C C026 C03F 121.1(6) . . ?
C03F C026 H026 119.4 . . ?
C01V C027 H027 120.5 . . ?
C033 C027 C01V 119.0(5) . . ?
C033 C027 H027 120.5 . . ?
C02C C028 C02S 121.1(5) . . ?
C02C C028 C03H 120.5(5) . . ?
C02S C028 C03H 118.2(6) . . ?
F005 C029 C024 118.8(6) . . ?
F005 C029 C02H 118.9(5) . . ?
C02H C029 C024 122.3(5) . . ?
N4 C02A C02O 118.7(5) . . ?
N4 C02A C02U 120.1(5) . . ?
C02U C02A C02O 121.2(5) . . ?
C02K C02B C03E 117.7(5) . . ?
C02K C02B C03K 121.1(6) . . ?
C03K C02B C03E 121.3(5) . . ?
C028 C02C H02C 120.2 . . ?
C028 C02C C03G 119.5(5) . . ?
C03G C02C H02C 120.2 . . ?
C022 C02D C02K 121.0(5) . . ?
C022 C02D C040 118.5(6) . . ?
C02K C02D C040 120.5(6) . . ?
C01P C02E C03B 117.4(5) . . ?
C036 C02E C01P 120.6(5) . . ?
C036 C02E C03B 121.9(5) . . ?
C01C C02F H02F 120.1 . . ?
C01C C02F C032 119.9(6) . . ?
C032 C02F H02F 120.1 . . ?
C01S C02G H02G 120.2 . . ?
C033 C02G C01S 119.7(5) . . ?
C033 C02G H02G 120.2 . . ?
C01R C02H H02H 120.0 . . ?
C029 C02H C01R 120.0(5) . . ?
C029 C02H H02H 120.0 . . ?
C02W C02I H02I 120.1 . . ?
C030 C02I H02I 120.1 . . ?
C030 C02I C02W 119.8(6) . . ?
C01Q C02J C1I 122.3(5) . . ?
C03A C02J C1I 118.4(5) . . ?
C03A C02J C01Q 119.4(5) . . ?
C02B C02K C02D 118.0(6) . . ?
C02B C02K H02K 121.0 . . ?
C02D C02K H02K 121.0 . . ?
C037 C02L C01R 122.5(5) . . ?
C037 C02L C041 118.0(6) . . ?
C041 C02L C01R 119.4(6) . . ?
C031 C02M H02M 120.4 . . ?
C03D C02M H02M 120.4 . . ?
C03D C02M C031 119.2(6) . . ?
C1I C02N H02N 120.3 . . ?
C02P C02N C1I 119.4(5) . . ?
C02P C02N H02N 120.3 . . ?
C02A C02O C02R 122.3(5) . . ?
C03R C02O C02A 118.1(6) . . ?
C03R C02O C02R 119.5(6) . . ?
C02N C02P C035 121.1(6) . . ?
C02N C02P C03Q 120.6(6) . . ?
C035 C02P C03Q 118.3(5) . . ?
C1I C02Q H02Q 119.9 . . ?
C1I C02Q C039 120.2(6) . . ?
C039 C02Q H02Q 119.9 . . ?
C03I C02R C02O 121.3(5) . . ?
C03I C02R C03T 118.7(6) . . ?
C03T C02R C02O 119.9(6) . . ?
C1L C02S H02S 120.3 . . ?
C028 C02S C1L 119.5(6) . . ?
C028 C02S H02S 120.3 . . ?
C022 C02T C02W 118.4(5) . . ?
C03K C02T C022 118.9(5) . . ?
C03K C02T C02W 122.6(5) . . ?
C02A C02U C01D 122.9(5) . . ?
C02A C02U C02Y 119.3(6) . . ?
C02Y C02U C01D 117.7(6) . . ?
C01D C02V H02V 119.7 . . ?
C03D C02V C01D 120.5(5) . . ?
C03D C02V H02V 119.7 . . ?
C01Q C02W C02T 120.0(5) . . ?
C02I C02W C01Q 119.5(5) . . ?
C02I C02W C02T 120.4(5) . . ?
C02U C02Y H02Y 121.0 . . ?
C03O C02Y C02U 118.1(6) . . ?
C03O C02Y H02Y 121.0 . . ?
F00E C030 C03A 118.3(6) . . ?
C02I C030 F00E 118.9(6) . . ?
C02I C030 C03A 122.8(6) . . ?
C1K C031 C03J 120.7(6) . . ?
C02M C031 C1K 120.9(5) . . ?
C02M C031 C03J 118.3(6) . . ?
C02F C032 C043 119.6(6) . . ?
C03L C032 C02F 120.5(6) . . ?
C03L C032 C043 119.8(6) . . ?
F006 C033 C027 118.1(5) . . ?
C02G C033 F006 119.3(5) . . ?
C02G C033 C027 122.6(5) . . ?
C02P C035 H035 120.4 . . ?
C039 C035 C02P 119.2(5) . . ?
C039 C035 H035 120.4 . . ?
C023 C036 H036 120.8 . . ?
C02E C036 C023 118.4(5) . . ?
C02E C036 H036 120.8 . . ?
C02L C037 H037 119.8 . . ?
C03Y C037 C02L 120.4(6) . . ?
C03Y C037 H037 119.8 . . ?
F009 C038 F00A 104.9(5) . . ?
F009 C038 C023 112.7(5) . . ?
F00A C038 C023 111.8(5) . . ?
F00B C038 F009 106.9(5) . . ?
F00B C038 F00A 107.0(5) . . ?
F00B C038 C023 113.1(5) . . ?
C02Q C039 C044 118.5(6) . . ?
C035 C039 C02Q 120.6(6) . . ?
C035 C039 C044 120.8(6) . . ?
C02J C03A H03A 120.5 . . ?
C030 C03A C02J 119.0(6) . . ?
C030 C03A H03A 120.5 . . ?
F003 C03B F008 106.1(5) . . ?
F003 C03B F00G 106.7(5) . . ?
F003 C03B C02E 112.6(5) . . ?
F008 C03B C02E 111.8(6) . . ?
F00G C03B F008 106.6(5) . . ?
F00G C03B C02E 112.7(5) . . ?
C02M C03D C02V 120.5(6) . . ?
C02M C03D C042 120.2(6) . . ?
C02V C03D C042 119.3(5) . . ?
F00J C03E F012 105.8(6) . . ?
F00J C03E F014 106.4(5) . . ?
F00J C03E C02B 114.3(5) . . ?
F012 C03E C02B 112.3(5) . . ?
F014 C03E F012 105.5(6) . . ?
F014 C03E C02B 111.9(6) . . ?
C026 C03F C03U 120.8(6) . . ?
C03L C03F C026 119.8(6) . . ?
C03L C03F C03U 119.4(5) . . ?
C020 C03G C045 120.7(6) . . ?
C02C C03G C020 119.8(6) . . ?
C02C C03G C045 119.5(6) . . ?
F004 C03H F00Y 105.9(5) . . ?
F004 C03H C028 112.7(5) . . ?
F00Q C03H F004 106.1(6) . . ?
F00Q C03H F00Y 107.1(5) . . ?
F00Q C03H C028 112.4(5) . . ?
F00Y C03H C028 112.2(6) . . ?
C02R C03I H03I 119.5 . . ?
C03V C03I C02R 121.0(6) . . ?
C03V C03I H03I 119.5 . . ?
F00R C03J F015 107.0(6) . . ?
F00R C03J F01G 105.8(6) . . ?
F00R C03J C031 114.5(6) . . ?
F015 C03J F01G 106.0(7) . . ?
F015 C03J C031 112.6(5) . . ?
F01G C03J C031 110.4(5) . . ?
C02B C03K H03K 119.7 . . ?
C02T C03K C02B 120.6(5) . . ?
C02T C03K H03K 119.7 . . ?
C032 C03L C03F 119.5(6) . . ?
C032 C03L H03L 120.3 . . ?
C03F C03L H03L 120.3 . . ?
C041 C03M C04B 118.1(8) . . ?
C047 C03M C041 121.0(6) . . ?
C047 C03M C04B 120.9(7) . . ?
F00C C03O C02Y 117.3(6) . . ?
C03R C03O F00C 119.0(6) . . ?
C03R C03O C02Y 123.7(5) . . ?
F007 C03Q F00H 105.8(6) . . ?
F007 C03Q F00K 107.1(5) . . ?
F007 C03Q C02P 113.3(5) . . ?
F00H C03Q C02P 110.3(5) . . ?
F00K C03Q F00H 106.4(5) . . ?
F00K C03Q C02P 113.3(6) . . ?
C02O C03R H03R 120.2 . . ?
C03O C03R C02O 119.6(6) . . ?
C03O C03R H03R 120.2 . . ?
C03V C03S H03S 120.6 . . ?
C03Z C03S H03S 120.6 . . ?
C03Z C03S C03V 118.8(7) . . ?
C02R C03T H03T 120.0 . . ?
C03Z C03T C02R 120.0(7) . . ?
C03Z C03T H03T 120.0 . . ?
F00I C03U C03F 111.2(6) . . ?
F00L C03U F00I 105.7(5) . . ?
F00L C03U C03F 112.5(6) . . ?
F00X C03U F00I 105.9(6) . . ?
F00X C03U F00L 107.3(6) . . ?
F00X C03U C03F 113.7(5) . . ?
C03I C03V C03S 119.9(7) . . ?
C03I C03V C048 120.6(6) . . ?
C03S C03V C048 119.5(7) . . ?
F0F C03X C03Y 114.1(5) . . ?
F0F C03X F1 104.0(7) . . ?
F25 C03X F0F 106.0(7) . . ?
F25 C03X C03Y 113.5(7) . . ?
F25 C03X F1 108.0(7) . . ?
F1 C03X C03Y 110.6(7) . . ?
C037 C03Y C03X 121.4(6) . . ?
C037 C03Y C047 120.8(7) . . ?
C047 C03Y C03X 117.8(6) . . ?
C03S C03Z C03T 121.5(6) . . ?
C03S C03Z C04A 119.1(7) . . ?
C03T C03Z C04A 119.4(7) . . ?
F01B C040 F01U 104.7(8) . . ?
F01B C040 C02D 111.5(7) . . ?
F01U C040 C02D 109.5(7) . . ?
F03C C040 F01B 112.7(9) . . ?
F03C C040 F01U 105.5(8) . . ?
F03C C040 C02D 112.4(6) . . ?
F03D C040 C02D 114.4(7) . . ?
F01C C040 C02D 111.3(6) . . ?
F01C C040 F03D 103.2(8) . . ?
F01V C040 C02D 117.0(7) . . ?
F01V C040 F03D 108.2(7) . . ?
F01V C040 F01C 101.1(8) . . ?
C02L C041 H041 119.7 . . ?
C03M C041 C02L 120.6(7) . . ?
C03M C041 H041 119.7 . . ?
F00P C042 F016 104.4(6) . . ?
F00P C042 C03D 114.2(5) . . ?
F013 C042 F00P 105.4(6) . . ?
F013 C042 F016 105.8(6) . . ?
F013 C042 C03D 113.4(5) . . ?
F016 C042 C03D 112.8(6) . . ?
F00N C043 F00W 106.5(7) . . ?
F00N C043 C032 112.8(6) . . ?
F00W C043 C032 111.7(6) . . ?
F019 C043 F00N 106.7(7) . . ?
F019 C043 F00W 106.0(6) . . ?
F019 C043 C032 112.8(7) . . ?
F00D C044 C039 112.0(6) . . ?
F00U C044 F00D 107.3(6) . . ?
F00U C044 F011 105.5(6) . . ?
F00U C044 C039 113.6(6) . . ?
F011 C044 F00D 106.5(6) . . ?
F011 C044 C039 111.4(6) . . ?
F00S C045 C03G 112.7(6) . . ?
F010 C045 F00S 105.3(6) . . ?
F010 C045 F01T 107.1(7) . . ?
F010 C045 C03G 113.0(5) . . ?
F01T C045 F00S 105.4(6) . . ?
F01T C045 C03G 112.7(6) . . ?
C03M C047 C03Y 119.1(7) . . ?
C03M C047 H047 120.5 . . ?
C03Y C047 H047 120.5 . . ?
F01Z C048 C03V 114.3(7) . . ?
F02X C048 F01Z 104.2(7) . . ?
F02X C048 C03V 115.3(7) . . ?
F03P C048 F01Z 103.6(8) . . ?
F03P C048 F02X 105.4(8) . . ?
F03P C048 C03V 112.9(6) . . ?
F01Y C04A F03N 106.9(10) . . ?
F01Y C04A C03Z 113.7(7) . . ?
F01Y C04A F046 100.4(8) . . ?
F03N C04A C03Z 114.6(7) . . ?
F03N C04A F046 109.0(8) . . ?
F046 C04A C03Z 111.1(9) . . ?
F03O C04A C03Z 111.5(11) . . ?
F03O C04A F2 91.5(13) . . ?
F03O C04A F0 122.7(14) . . ?
F2 C04A C03Z 114.0(9) . . ?
F0 C04A C03Z 111.6(9) . . ?
F0 C04A F2 103.5(12) . . ?
F01J C04B C03M 110.3(8) . . ?
F02Z C04B F01J 105.7(8) . . ?
F02Z C04B C03M 111.5(8) . . ?
F03W C04B F01J 109.1(9) . . ?
F03W C04B F02Z 105.8(9) . . ?
F03W C04B C03M 114.0(8) . . ?
C9 O2 C6 110.1 . . ?
O2 C6 H6A 110.5 . . ?
O2 C6 H6B 110.5 . . ?
O2 C6 C7 106.2 . . ?
H6A C6 H6B 108.7 . . ?
C7 C6 H6A 110.5 . . ?
C7 C6 H6B 110.5 . . ?
C6 C7 H7A 111.4 . . ?
C6 C7 H7B 111.4 . . ?
C6 C7 C8 101.8 . . ?
H7A C7 H7B 109.3 . . ?
C8 C7 H7A 111.4 . . ?
C8 C7 H7B 111.4 . . ?
C7 C8 H8A 111.4 . . ?
C7 C8 H8B 111.4 . . ?
H8A C8 H8B 109.3 . . ?
C9 C8 C7 101.7 . . ?
C9 C8 H8A 111.4 . . ?
C9 C8 H8B 111.4 . . ?
O2 C9 C8 106.3 . . ?
O2 C9 H9A 110.5 . . ?
O2 C9 H9B 110.5 . . ?
C8 C9 H9A 110.5 . . ?
C8 C9 H9B 110.5 . . ?
H9A C9 H9B 108.7 . . ?
H10E C10 H10F 109.5 . . ?
H10E C10 H10G 109.5 . . ?
H10F C10 H10G 109.5 . . ?
C11 C10 H10E 109.5 . . ?
C11 C10 H10F 109.5 . . ?
C11 C10 H10G 109.5 . . ?
C12 C11 C10 121.1 . . ?
C12 C11 C16 118.0 . . ?
C16 C11 C10 120.9 . . ?
C11 C12 H12 119.2 . . ?
C13 C12 C11 121.5 . . ?
C13 C12 H12 119.2 . . ?
C12 C13 H13 120.2 . . ?
C12 C13 C14 119.6 . . ?
C14 C13 H13 120.2 . . ?
C13 C14 H14 120.2 . . ?
C15 C14 C13 119.7 . . ?
C15 C14 H14 120.2 . . ?
C14 C15 H15 119.8 . . ?
C16 C15 C14 120.4 . . ?
C16 C15 H15 119.8 . . ?
C11 C16 H16 119.6 . . ?
C15 C16 C11 120.7 . . ?
C15 C16 H16 119.6 . . ?
N1D NaD C9D 75.5(6) . . ?
O1D NaD N1D 60.2(5) . . ?
O1D NaD C9D 134.1(6) . . ?
O1D NaD N2D 110.2(6) . . ?
O2D NaD N1D 98.3(5) . . ?
O2D NaD O1D 61.7(5) . . ?
O2D NaD O4D 121.2(6) . . ?
O2D NaD C9D 118.3(7) . . ?
O2D NaD O3D 93.0(6) . . ?
O2D NaD O5D 150.2(6) . . ?
O2D NaD O6D 99.9(6) . . ?
O2D NaD N2D 66.9(5) . . ?
O4D NaD N1D 121.9(6) . . ?
O4D NaD O1D 174.7(6) . . ?
O4D NaD C9D 49.6(5) . . ?
O4D NaD N2D 68.7(5) . . ?
O3D NaD N1D 64.9(5) . . ?
O3D NaD O1D 113.0(5) . . ?
O3D NaD O4D 71.8(5) . . ?
O3D NaD C9D 28.1(4) . . ?
O3D NaD O5D 99.9(6) . . ?
O3D NaD O6D 166.9(7) . . ?
O3D NaD N2D 113.6(6) . . ?
O5D NaD N1D 64.1(5) . . ?
O5D NaD O1D 88.4(5) . . ?
O5D NaD O4D 88.5(6) . . ?
O5D NaD C9D 82.2(7) . . ?
O5D NaD N2D 129.2(6) . . ?
O6D NaD N1D 114.4(5) . . ?
O6D NaD O1D 75.3(6) . . ?
O6D NaD O4D 99.6(6) . . ?
O6D NaD C9D 139.2(7) . . ?
O6D NaD O5D 69.5(5) . . ?
O6D NaD N2D 70.6(5) . . ?
N2D NaD N1D 165.2(6) . . ?
N2D NaD C9D 110.4(6) . . ?
C1D N1D NaD 99.5(11) . . ?
C7D N1D NaD 93.3(12) . . ?
C7D N1D C1D 120.7(16) . . ?
C7D N1D C13D 114.6(16) . . ?
C13D N1D NaD 99.8(12) . . ?
C13D N1D C1D 119.6(15) . . ?
N1D C1D H1DA 112.0 . . ?
N1D C1D H1DB 112.0 . . ?
N1D C1D C2D 99.0(14) . . ?
H1DA C1D H1DB 109.6 . . ?
C2D C1D H1DA 112.0 . . ?
C2D C1D H1DB 112.0 . . ?
C1D C2D H2DA 105.8 . . ?
C1D C2D H2DB 105.8 . . ?
H2DA C2D H2DB 106.2 . . ?
O1D C2D C1D 126.2(18) . . ?
O1D C2D H2DA 105.8 . . ?
O1D C2D H2DB 105.8 . . ?
C2D O1D NaD 113.9(13) . . ?
C2D O1D C3D 116.3(18) . . ?
C3D O1D NaD 108.2(11) . . ?
O1D C3D H3DA 113.3 . . ?
O1D C3D H3DB 113.3 . . ?
O1D C3D C4D 91.8(15) . . ?
H3DA C3D H3DB 110.7 . . ?
C4D C3D H3DA 113.3 . . ?
C4D C3D H3DB 113.3 . . ?
C3D C4D H4DA 110.2 . . ?
C3D C4D H4DB 110.2 . . ?
H4DA C4D H4DB 108.5 . . ?
O2D C4D C3D 107.5(16) . . ?
O2D C4D H4DA 110.2 . . ?
O2D C4D H4DB 110.2 . . ?
C4D O2D NaD 119.1(11) . . ?
C4D O2D C5D 113.0(15) . . ?
C5D O2D NaD 119.1(10) . . ?
O2D C5D H5DA 108.7 . . ?
O2D C5D H5DB 108.7 . . ?
H5DA C5D H5DB 107.6 . . ?
C6D C5D O2D 114.2(17) . . ?
C6D C5D H5DA 108.7 . . ?
C6D C5D H5DB 108.7 . . ?
C5D C6D H6DA 109.0 . . ?
C5D C6D H6DB 109.0 . . ?
H6DA C6D H6DB 107.8 . . ?
N2D C6D C5D 112.9(16) . . ?
N2D C6D H6DA 109.0 . . ?
N2D C6D H6DB 109.0 . . ?
N1D C7D H7DA 107.7 . . ?
N1D C7D H7DB 107.7 . . ?
N1D C7D C8D 118.3(19) . . ?
H7DA C7D H7DB 107.1 . . ?
C8D C7D H7DA 107.7 . . ?
C8D C7D H7DB 107.7 . . ?
C7D C8D H8DA 112.3 . . ?
C7D C8D H8DB 112.3 . . ?
C7D C8D O3D 97.5(15) . . ?
H8DA C8D H8DB 109.9 . . ?
O3D C8D H8DA 112.3 . . ?
O3D C8D H8DB 112.3 . . ?
C10D O4D NaD 112.4(9) . . ?
C11D O4D NaD 124.6(13) . . ?
C11D O4D C10D 122.5(15) . . ?
NaD C9D H9DA 69.5 . . ?
NaD C9D H9DB 157.4 . . ?
H9DA C9D H9DB 105.6 . . ?
C10D C9D NaD 98.2(15) . . ?
C10D C9D H9DA 104.4 . . ?
C10D C9D H9DB 104.4 . . ?
O3D C9D NaD 58.0(11) . . ?
O3D C9D H9DA 104.4 . . ?
O3D C9D H9DB 104.4 . . ?
O3D C9D C10D 132(2) . . ?
O4D C10D H10C 111.8 . . ?
O4D C10D H10D 111.8 . . ?
C9D C10D O4D 99.8(15) . . ?
C9D C10D H10C 111.8 . . ?
C9D C10D H10D 111.8 . . ?
H10C C10D H10D 109.5 . . ?
C8D O3D NaD 121.9(10) . . ?
C9D O3D NaD 94.0(13) . . ?
C9D O3D C8D 101.7(16) . . ?
O4D C11D H11C 110.2 . . ?
O4D C11D H11D 110.2 . . ?
O4D C11D C12D 107.4(16) . . ?
H11C C11D H11D 108.5 . . ?
C12D C11D H11C 110.2 . . ?
C12D C11D H11D 110.2 . . ?
C11D C12D H12C 108.2 . . ?
C11D C12D H12D 108.2 . . ?
H12C C12D H12D 107.4 . . ?
N2D C12D C11D 116.3(15) . . ?
N2D C12D H12C 108.2 . . ?
N2D C12D H12D 108.2 . . ?
N1D C13D H13C 111.7 . . ?
N1D C13D H13D 111.7 . . ?
N1D C13D C14D 100.2(15) . . ?
H13C C13D H13D 109.5 . . ?
C14D C13D H13C 111.7 . . ?
C14D C13D H13D 111.7 . . ?
C13D C14D H14C 110.9 . . ?
C13D C14D H14D 110.9 . . ?
H14C C14D H14D 109.0 . . ?
O5D C14D C13D 104.1(15) . . ?
O5D C14D H14C 110.9 . . ?
O5D C14D H14D 110.9 . . ?
C14D O5D NaD 117.2(11) . . ?
C15D O5D NaD 106.9(13) . . ?
C15D O5D C14D 105.5(15) . . ?
O5D C15D H15C 110.5 . . ?
O5D C15D H15D 110.5 . . ?
O5D C15D C16D 106.1(18) . . ?
H15C C15D H15D 108.7 . . ?
C16D C15D H15C 110.5 . . ?
C16D C15D H15D 110.5 . . ?
C15D C16D H16C 110.2 . . ?
C15D C16D H16D 110.2 . . ?
H16C C16D H16D 108.5 . . ?
O6D C16D C15D 107.5(18) . . ?
O6D C16D H16C 110.2 . . ?
O6D C16D H16D 110.2 . . ?
C16D O6D NaD 110.9(13) . . ?
C16D O6D C17D 108.1(16) . . ?
C17D O6D NaD 114.2(11) . . ?
O6D C17D H17C 110.2 . . ?
O6D C17D H17D 110.2 . . ?
O6D C17D C18D 107.4(17) . . ?
H17C C17D H17D 108.5 . . ?
C18D C17D H17C 110.2 . . ?
C18D C17D H17D 110.2 . . ?
C17D C18D H18C 109.8 . . ?
C17D C18D H18D 109.8 . . ?
H18C C18D H18D 108.2 . . ?
N2D C18D C17D 109.4(17) . . ?
N2D C18D H18C 109.8 . . ?
N2D C18D H18D 109.8 . . ?
C6D N2D NaD 105.5(12) . . ?
C6D N2D C18D 114.4(16) . . ?
C12D N2D NaD 112.0(12) . . ?
C12D N2D C6D 106.8(15) . . ?
C12D N2D C18D 115.4(16) . . ?
C18D N2D NaD 102.4(11) . . ?
H3A C3 H3B 108.2 . . ?
O19 C3 H3A 109.6 . . ?
O19 C3 H3B 109.6 . . ?
C1E C3 H3A 109.6 . . ?
C1E C3 H3B 109.6 . . ?
C1E C3 O19 110.1 . . ?
C3 O19 C1A 106.3 . . ?
O19 C1A H1AA 111.4 . . ?
O19 C1A H1AB 111.4 . . ?
O19 C1A C1B 101.7 . . ?
H1AA C1A H1AB 109.3 . . ?
C1B C1A H1AA 111.4 . . ?
C1B C1A H1AB 111.4 . . ?
C1A C1B H1BA 111.4 . . ?
C1A C1B H1BB 111.4 . . ?
H1BA C1B H1BB 109.3 . . ?
C1E C1B C1A 101.8 . . ?
C1E C1B H1BA 111.4 . . ?
C1E C1B H1BB 111.4 . . ?
C3 C1E C1B 106.3 . . ?
C3 C1E H1EA 110.5 . . ?
C3 C1E H1EB 110.5 . . ?
C1B C1E H1EA 110.5 . . ?
C1B C1E H1EB 110.5 . . ?
H1EA C1E H1EB 108.7 . . ?

loop_
_geom_bond_atom_site_label_1
_geom_bond_atom_site_label_2
_geom_bond_distance
_geom_bond_site_symmetry_2
_geom_bond_publ_flag
Tc C4 1.984(5) . ?
Tc C2 1.978(5) . ?
Tc C1 1.915(6) . ?
Tc C19 1.958(6) . ?
Tc C5 2.001(5) . ?
F0F C03X 1.321(9) . ?
NaC N1C 2.837(10) . ?
NaC O1C 2.593(10) . ?
NaC O2C 2.408(9) . ?
NaC O4C 2.563(10) . ?
NaC O3C 2.471(10) . ?
NaC O5C 2.442(8) . ?
NaC O6C 2.460(9) . ?
NaC N2C 2.740(12) . ?
N1C C1C 1.454(15) . ?
N1C C7C 1.396(15) . ?
N1C C13C 1.491(14) . ?
C1C H1CA 0.9900 . ?
C1C H1CB 0.9900 . ?
C1C C2C 1.592(18) . ?
C2C H2CA 0.9900 . ?
C2C H2CB 0.9900 . ?
C2C O1C 1.275(14) . ?
O1C C3C 1.481(14) . ?
C3C H3CA 0.9900 . ?
C3C H3CB 0.9900 . ?
C3C C4C 1.507(17) . ?
C4C H4CA 0.9900 . ?
C4C H4CB 0.9900 . ?
C4C O2C 1.388(16) . ?
O2C C5C 1.494(14) . ?
C5C H5CA 0.9900 . ?
C5C H5CB 0.9900 . ?
C5C C6C 1.491(17) . ?
C6C H6CA 0.9900 . ?
C6C H6CB 0.9900 . ?
C6C N2C 1.436(16) . ?
C7C H7CA 0.9900 . ?
C7C H7CB 0.9900 . ?
C7C C8C 1.521(16) . ?
C8C H8CA 0.9900 . ?
C8C H8CB 0.9900 . ?
C8C O3C 1.497(13) . ?
O4C C10C 1.484(15) . ?
O4C C11C 1.303(14) . ?
C9C H9CA 0.9900 . ?
C9C H9CB 0.9900 . ?
C9C C10C 1.499(16) . ?
C9C O3C 1.283(13) . ?
C10C H10A 0.9900 . ?
C10C H10B 0.9900 . ?
C11C H11A 0.9900 . ?
C11C H11B 0.9900 . ?
C11C C12C 1.841(19) . ?
C12C H12A 0.9900 . ?
C12C H12B 0.9900 . ?
C12C N2C 1.451(16) . ?
C13C H13A 0.9900 . ?
C13C H13B 0.9900 . ?
C13C C14C 1.508(15) . ?
C14C H14A 0.9900 . ?
C14C H14B 0.9900 . ?
C14C O5C 1.448(13) . ?
O5C C15C 1.425(13) . ?
C15C H15A 0.9900 . ?
C15C H15B 0.9900 . ?
C15C C16C 1.506(15) . ?
C16C H16A 0.9900 . ?
C16C H16B 0.9900 . ?
C16C O6C 1.427(12) . ?
O6C C17C 1.434(13) . ?
C17C H17A 0.9900 . ?
C17C H17B 0.9900 . ?
C17C C18C 1.604(18) . ?
C18C H18A 0.9900 . ?
C18C H18B 0.9900 . ?
C18C N2C 1.479(15) . ?
F003 C03B 1.333(7) . ?
F004 C03H 1.328(7) . ?
F005 C029 1.355(6) . ?
F006 C033 1.371(6) . ?
F007 C03Q 1.320(8) . ?
F008 C03B 1.345(8) . ?
F009 C038 1.335(7) . ?
F00A C038 1.337(7) . ?
F00B C038 1.330(7) . ?
F00C C03O 1.369(6) . ?
F00D C044 1.341(8) . ?
F00E C030 1.365(7) . ?
F00G C03B 1.340(7) . ?
F00H C03Q 1.362(7) . ?
F00I C03U 1.347(8) . ?
F00J C03E 1.327(8) . ?
F00K C03Q 1.331(8) . ?
F00L C03U 1.330(8) . ?
O1 C1 1.163(7) . ?
F00N C043 1.344(10) . ?
N2 C2 1.199(7) . ?
N2 C01Q 1.378(7) . ?
F00P C042 1.319(8) . ?
F00Q C03H 1.327(8) . ?
F00R C03J 1.303(8) . ?
F00S C045 1.338(9) . ?
N5 C01W 1.369(7) . ?
N5 C5 1.182(7) . ?
F00U C044 1.324(9) . ?
N3 C01F 1.399(7) . ?
N3 C19 1.205(7) . ?
F00W C043 1.360(9) . ?
F00X C03U 1.310(9) . ?
F00Y C03H 1.338(8) . ?
N4 C4 1.182(7) . ?
N4 C02A 1.388(7) . ?
F010 C045 1.318(8) . ?
F011 C044 1.339(9) . ?
F012 C03E 1.339(8) . ?
F013 C042 1.318(7) . ?
F014 C03E 1.336(8) . ?
F015 C03J 1.306(8) . ?
F016 C042 1.333(8) . ?
C17 C1M 1.407(7) . ?
C17 C01P 1.391(7) . ?
C17 C01S 1.488(7) . ?
C18 C01C 1.495(7) . ?
C18 C01W 1.413(7) . ?
C18 C024 1.383(7) . ?
F019 C043 1.333(10) . ?
F01B C040 1.330(12) . ?
C01C C026 1.383(8) . ?
C01C C02F 1.382(8) . ?
C01D C1K 1.399(8) . ?
C01D C02U 1.488(9) . ?
C01D C02V 1.392(8) . ?
C01F C01S 1.400(7) . ?
C01F C01V 1.409(7) . ?
F01G C03J 1.324(8) . ?
C1I C02J 1.492(8) . ?
C1I C02N 1.395(8) . ?
C1I C02Q 1.393(9) . ?
F01J C04B 1.328(10) . ?
C1K H1K 0.9500 . ?
C1K C031 1.392(9) . ?
C1L C01V 1.489(8) . ?
C1L C020 1.384(9) . ?
C1L C02S 1.399(8) . ?
C1M H1M 0.9500 . ?
C1M C023 1.392(8) . ?
C01P H01P 0.9500 . ?
C01P C02E 1.394(8) . ?
C01Q C02J 1.406(8) . ?
C01Q C02W 1.427(7) . ?
C01R C01W 1.424(7) . ?
C01R C02H 1.393(8) . ?
C01R C02L 1.484(8) . ?
C01S C02G 1.393(8) . ?
F01T C045 1.323(9) . ?
F01U C040 1.380(12) . ?
C01V C027 1.393(8) . ?
F01Y C04A 1.316(14) . ?
F01Z C048 1.310(9) . ?
C020 H020 0.9500 . ?
C020 C03G 1.391(8) . ?
C022 H022 0.9500 . ?
C022 C02D 1.385(9) . ?
C022 C02T 1.394(8) . ?
C023 C036 1.391(8) . ?
C023 C038 1.508(8) . ?
C024 H024 0.9500 . ?
C024 C029 1.376(8) . ?
F25 C03X 1.320(9) . ?
C026 H026 0.9500 . ?
C026 C03F 1.390(8) . ?
C027 H027 0.9500 . ?
C027 C033 1.384(9) . ?
C028 C02C 1.377(9) . ?
C028 C02S 1.397(8) . ?
C028 C03H 1.496(8) . ?
C029 C02H 1.372(9) . ?
C02A C02O 1.405(8) . ?
C02A C02U 1.396(9) . ?
C02B C02K 1.389(8) . ?
C02B C03E 1.487(9) . ?
C02B C03K 1.390(8) . ?
C02C H02C 0.9500 . ?
C02C C03G 1.387(8) . ?
C02D C02K 1.401(9) . ?
C02D C040 1.493(9) . ?
C02E C036 1.388(8) . ?
C02E C03B 1.491(8) . ?
C02F H02F 0.9500 . ?
C02F C032 1.407(8) . ?
C02G H02G 0.9500 . ?
C02G C033 1.352(8) . ?
C02H H02H 0.9500 . ?
C02I H02I 0.9500 . ?
C02I C02W 1.377(8) . ?
C02I C030 1.357(9) . ?
C02J C03A 1.390(8) . ?
C02K H02K 0.9500 . ?
C02L C037 1.401(9) . ?
C02L C041 1.406(8) . ?
C02M H02M 0.9500 . ?
C02M C031 1.385(9) . ?
C02M C03D 1.385(8) . ?
C02N H02N 0.9500 . ?
C02N C02P 1.385(8) . ?
C02O C02R 1.475(10) . ?
C02O C03R 1.405(8) . ?
C02P C035 1.398(9) . ?
C02P C03Q 1.509(9) . ?
C02Q H02Q 0.9500 . ?
C02Q C039 1.395(9) . ?
C02R C03I 1.399(9) . ?
C02R C03T 1.403(8) . ?
C02S H02S 0.9500 . ?
C02T C02W 1.484(8) . ?
C02T C03K 1.384(8) . ?
C02U C02Y 1.404(7) . ?
C02V H02V 0.9500 . ?
C02V C03D 1.389(9) . ?
F02X C048 1.309(9) . ?
C02Y H02Y 0.9500 . ?
C02Y C03O 1.379(9) . ?
F02Z C04B 1.318(11) . ?
C030 C03A 1.389(9) . ?
C031 C03J 1.499(8) . ?
C032 C03L 1.379(9) . ?
C032 C043 1.483(10) . ?
C035 H035 0.9500 . ?
C035 C039 1.367(9) . ?
C036 H036 0.9500 . ?
C037 H037 0.9500 . ?
C037 C03Y 1.380(9) . ?
C039 C044 1.502(9) . ?
C03A H03A 0.9500 . ?
F03C C040 1.315(11) . ?
C03D C042 1.494(9) . ?
C03F C03L 1.388(10) . ?
C03F C03U 1.505(9) . ?
C03G C045 1.487(10) . ?
C03I H03I 0.9500 . ?
C03I C03V 1.396(10) . ?
C03K H03K 0.9500 . ?
C03L H03L 0.9500 . ?
C03M C041 1.389(10) . ?
C03M C047 1.363(12) . ?
C03M C04B 1.519(11) . ?
F03N C04A 1.318(13) . ?
C03O C03R 1.352(10) . ?
F03P C048 1.307(10) . ?
C03R H03R 0.9500 . ?
C03S H03S 0.9500 . ?
C03S C03V 1.408(9) . ?
C03S C03Z 1.388(11) . ?
C03T H03T 0.9500 . ?
C03T C03Z 1.391(11) . ?
C03V C048 1.465(11) . ?
F03W C04B 1.307(13) . ?
C03X C03Y 1.480(11) . ?
C03X F1 1.340(8) . ?
C03Y C047 1.401(10) . ?
C03Z C04A 1.490(10) . ?
C040 F03D 1.372(12) . ?
C040 F01C 1.347(11) . ?
C040 F01V 1.325(12) . ?
C041 H041 0.9500 . ?
F046 C04A 1.372(14) . ?
C047 H047 0.9500 . ?
C04A F03O 1.32(2) . ?
C04A F2 1.350(17) . ?
C04A F0 1.320(15) . ?
O2 C6 1.4364 . ?
O2 C9 1.4353 . ?
C6 H6A 0.9900 . ?
C6 H6B 0.9900 . ?
C6 C7 1.5316 . ?
C7 H7A 0.9900 . ?
C7 H7B 0.9900 . ?
C7 C8 1.5358 . ?
C8 H8A 0.9900 . ?
C8 H8B 0.9900 . ?
C8 C9 1.5323 . ?
C9 H9A 0.9900 . ?
C9 H9B 0.9900 . ?
C10 H10E 0.9800 . ?
C10 H10F 0.9800 . ?
C10 H10G 0.9800 . ?
C10 C11 1.5049 . ?
C11 C12 1.3931 . ?
C11 C16 1.3951 . ?
C12 H12 0.9500 . ?
C12 C13 1.3773 . ?
C13 H13 0.9500 . ?
C13 C14 1.3902 . ?
C14 H14 0.9500 . ?
C14 C15 1.3824 . ?
C15 H15 0.9500 . ?
C15 C16 1.3793 . ?
C16 H16 0.9500 . ?
NaD N1D 2.870(14) . ?
NaD O1D 2.683(14) . ?
NaD O2D 2.442(14) . ?
NaD O4D 2.482(13) . ?
NaD C9D 2.87(3) . ?
NaD O3D 2.443(14) . ?
NaD O5D 2.478(13) . ?
NaD O6D 2.473(13) . ?
NaD N2D 2.703(16) . ?
N1D C1D 1.511(19) . ?
N1D C7D 1.325(19) . ?
N1D C13D 1.468(18) . ?
C1D H1DA 0.9900 . ?
C1D H1DB 0.9900 . ?
C1D C2D 1.59(2) . ?
C2D H2DA 0.9900 . ?
C2D H2DB 0.9900 . ?
C2D O1D 1.228(19) . ?
O1D C3D 1.48(2) . ?
C3D H3DA 0.9900 . ?
C3D H3DB 0.9900 . ?
C3D C4D 1.55(2) . ?
C4D H4DA 0.9900 . ?
C4D H4DB 0.9900 . ?
C4D O2D 1.43(2) . ?
O2D C5D 1.486(19) . ?
C5D H5DA 0.9900 . ?
C5D H5DB 0.9900 . ?
C5D C6D 1.46(2) . ?
C6D H6DA 0.9900 . ?
C6D H6DB 0.9900 . ?
C6D N2D 1.46(2) . ?
C7D H7DA 0.9900 . ?
C7D H7DB 0.9900 . ?
C7D C8D 1.49(2) . ?
C8D H8DA 0.9900 . ?
C8D H8DB 0.9900 . ?
C8D O3D 1.577(18) . ?
O4D C10D 1.54(2) . ?
O4D C11D 1.30(2) . ?
C9D H9DA 0.9900 . ?
C9D H9DB 0.9900 . ?
C9D C10D 1.43(2) . ?
C9D O3D 1.356(18) . ?
C10D H10C 0.9900 . ?
C10D H10D 0.9900 . ?
C11D H11C 0.9900 . ?
C11D H11D 0.9900 . ?
C11D C12D 1.83(2) . ?
C12D H12C 0.9900 . ?
C12D H12D 0.9900 . ?
C12D N2D 1.44(2) . ?
C13D H13C 0.9900 . ?
C13D H13D 0.9900 . ?
C13D C14D 1.54(2) . ?
C14D H14C 0.9900 . ?
C14D H14D 0.9900 . ?
C14D O5D 1.488(17) . ?
O5D C15D 1.455(17) . ?
C15D H15C 0.9900 . ?
C15D H15D 0.9900 . ?
C15D C16D 1.499(19) . ?
C16D H16C 0.9900 . ?
C16D H16D 0.9900 . ?
C16D O6D 1.429(17) . ?
O6D C17D 1.456(17) . ?
C17D H17C 0.9900 . ?
C17D H17D 0.9900 . ?
C17D C18D 1.59(2) . ?
C18D H18C 0.9900 . ?
C18D H18D 0.9900 . ?
C18D N2D 1.51(2) . ?
C3 H3A 0.9900 . ?
C3 H3B 0.9900 . ?
C3 O19 1.4365 . ?
C3 C1E 1.4354 . ?
O19 C1A 1.5328 . ?
C1A H1AA 0.9900 . ?
C1A H1AB 0.9900 . ?
C1A C1B 1.5342 . ?
C1B H1BA 0.9900 . ?
C1B H1BB 0.9900 . ?
C1B C1E 1.5337 . ?
C1E H1EA 0.9900 . ?
C1E H1EB 0.9900 . ?

loop_
_geom_torsion_atom_site_label_1
_geom_torsion_atom_site_label_2
_geom_torsion_atom_site_label_3
_geom_torsion_atom_site_label_4
_geom_torsion
_geom_torsion_site_symmetry_1
_geom_torsion_site_symmetry_2
_geom_torsion_site_symmetry_3
_geom_torsion_site_symmetry_4
_geom_torsion_publ_flag
F0F C03X C03Y C037 -6.6(9) . . . . ?
F0F C03X C03Y C047 174.8(6) . . . . ?
NaC N1C C1C C2C 28.8(12) . . . . ?
NaC N1C C7C C8C 43.8(12) . . . . ?
NaC N1C C13C C14C 30.4(13) . . . . ?
NaC O1C C3C C4C 48.3(12) . . . . ?
NaC O2C C5C C6C 56.1(12) . . . . ?
NaC O4C C10C C9C 43.0(12) . . . . ?
NaC O4C C11C C12C 50.1(10) . . . . ?
NaC O5C C15C C16C 47.2(14) . . . . ?
NaC O6C C17C C18C 50.8(12) . . . . ?
N1C C1C C2C O1C -52.5(15) . . . . ?
N1C C7C C8C O3C -74.5(14) . . . . ?
N1C C13C C14C O5C -57.3(16) . . . . ?
C1C N1C C7C C8C -76.8(14) . . . . ?
C1C N1C C13C C14C 148.0(12) . . . . ?
C1C C2C O1C NaC 48.2(13) . . . . ?
C1C C2C O1C C3C -83.8(13) . . . . ?
C2C O1C C3C C4C -175.9(12) . . . . ?
O1C C3C C4C O2C -62.6(13) . . . . ?
C3C C4C O2C NaC 49.4(13) . . . . ?
C3C C4C O2C C5C -174.2(10) . . . . ?
C4C O2C C5C C6C -83.1(13) . . . . ?
O2C C5C C6C N2C -69.5(14) . . . . ?
C5C C6C N2C NaC 43.7(11) . . . . ?
C5C C6C N2C C12C -67.6(14) . . . . ?
C5C C6C N2C C18C 161.4(11) . . . . ?
C7C N1C C1C C2C 147.3(11) . . . . ?
C7C N1C C13C C14C -78.8(14) . . . . ?
C7C C8C O3C NaC 64.5(11) . . . . ?
C7C C8C O3C C9C -89.0(13) . . . . ?
O4C C11C C12C N2C -71.6(13) . . . . ?
C10C O4C C11C C12C -80.7(13) . . . . ?
C10C C9C O3C NaC 39.8(14) . . . . ?
C10C C9C O3C C8C -168.3(10) . . . . ?
O3C C9C C10C O4C -55.5(15) . . . . ?
C11C O4C C10C C9C 175.6(11) . . . . ?
C11C C12C N2C NaC 50.0(10) . . . . ?
C11C C12C N2C C6C 159.6(10) . . . . ?
C11C C12C N2C C18C -73.6(14) . . . . ?
C13C N1C C1C C2C -87.6(13) . . . . ?
C13C N1C C7C C8C 154.5(11) . . . . ?
C13C C14C O5C NaC 54.3(14) . . . . ?
C13C C14C O5C C15C -81.1(15) . . . . ?
C14C O5C C15C C16C -175.9(11) . . . . ?
O5C C15C C16C O6C -65.3(17) . . . . ?
C15C C16C O6C NaC 50.0(16) . . . . ?
C15C C16C O6C C17C -175.1(13) . . . . ?
C16C O6C C17C C18C -81.2(15) . . . . ?
O6C C17C C18C N2C -60.4(13) . . . . ?
C17C C18C N2C NaC 40.1(12) . . . . ?
C17C C18C N2C C6C -74.2(13) . . . . ?
C17C C18C N2C C12C 162.1(11) . . . . ?
F005 C029 C02H C01R 177.4(5) . . . . ?
F00C C03O C03R C02O 177.9(6) . . . . ?
F00E C030 C03A C02J -176.9(6) . . . . ?
N2 C01Q C02J C1I 1.9(9) . . . . ?
N2 C01Q C02J C03A -177.3(6) . . . . ?
N2 C01Q C02W C02I 177.2(6) . . . . ?
N2 C01Q C02W C02T 1.6(8) . . . . ?
N3 C01F C01S C17 -5.6(8) . . . . ?
N3 C01F C01S C02G 178.1(5) . . . . ?
N3 C01F C01V C1L 2.1(8) . . . . ?
N3 C01F C01V C027 179.7(5) . . . . ?
N4 C02A C02O C02R -2.5(8) . . . . ?
N4 C02A C02O C03R 179.5(5) . . . . ?
N4 C02A C02U C01D 0.0(8) . . . . ?
N4 C02A C02U C02Y 179.6(5) . . . . ?
C17 C1M C023 C036 1.8(9) . . . . ?
C17 C1M C023 C038 -176.1(5) . . . . ?
C17 C01P C02E C036 1.0(9) . . . . ?
C17 C01P C02E C03B 178.0(6) . . . . ?
C17 C01S C02G C033 -173.7(6) . . . . ?
C18 C01C C026 C03F -177.0(5) . . . . ?
C18 C01C C02F C032 177.7(5) . . . . ?
C18 C024 C029 F005 -177.2(5) . . . . ?
C18 C024 C029 C02H 4.3(9) . . . . ?
C4 N4 C02A C02O 180(100) . . . . ?
C4 N4 C02A C02U 0(2) . . . . ?
C01C C18 C01W N5 -11.0(8) . . . . ?
C01C C18 C01W C01R 171.8(5) . . . . ?
C01C C18 C024 C029 -176.4(5) . . . . ?
C01C C026 C03F C03L -1.1(8) . . . . ?
C01C C026 C03F C03U 179.5(5) . . . . ?
C01C C02F C032 C03L -0.4(9) . . . . ?
C01C C02F C032 C043 -177.2(6) . . . . ?
C01D C1K C031 C02M -2.9(8) . . . . ?
C01D C1K C031 C03J 175.9(5) . . . . ?
C01D C02U C02Y C03O 179.6(5) . . . . ?
C01D C02V C03D C02M -1.7(8) . . . . ?
C01D C02V C03D C042 -179.8(5) . . . . ?
C2 N2 C01Q C02J -46.9(15) . . . . ?
C2 N2 C01Q C02W 137.7(11) . . . . ?
C01F C01S C02G C033 2.8(9) . . . . ?
C01F C01V C027 C033 1.5(9) . . . . ?
C1I C02J C03A C030 -179.2(6) . . . . ?
C1I C02N C02P C035 2.8(9) . . . . ?
C1I C02N C02P C03Q -174.3(6) . . . . ?
C1I C02Q C039 C035 3.0(10) . . . . ?
C1I C02Q C039 C044 179.1(6) . . . . ?
C1K C01D C02U C02A -57.2(8) . . . . ?
C1K C01D C02U C02Y 123.3(6) . . . . ?
C1K C01D C02V C03D 0.4(8) . . . . ?
C1K C031 C03J F00R 3.2(8) . . . . ?
C1K C031 C03J F015 125.7(7) . . . . ?
C1K C031 C03J F01G -116.0(7) . . . . ?
C1L C01V C027 C033 179.1(6) . . . . ?
C1L C020 C03G C02C -0.7(9) . . . . ?
C1L C020 C03G C045 -177.6(6) . . . . ?
C1M C17 C01P C02E 0.5(8) . . . . ?
C1M C17 C01S C01F 49.2(8) . . . . ?
C1M C17 C01S C02G -134.5(6) . . . . ?
C1M C023 C036 C02E -0.4(9) . . . . ?
C1M C023 C038 F009 -133.6(6) . . . . ?
C1M C023 C038 F00A 108.6(6) . . . . ?
C1M C023 C038 F00B -12.2(8) . . . . ?
C01P C17 C1M C023 -1.8(8) . . . . ?
C01P C17 C01S C01F -132.0(6) . . . . ?
C01P C17 C01S C02G 44.4(7) . . . . ?
C01P C02E C036 C023 -1.0(9) . . . . ?
C01P C02E C03B F003 49.5(8) . . . . ?
C01P C02E C03B F008 -69.8(7) . . . . ?
C01P C02E C03B F00G 170.2(6) . . . . ?
C01Q C02J C03A C030 0.0(10) . . . . ?
C01R C02L C037 C03Y 175.4(5) . . . . ?
C01R C02L C041 C03M -176.6(6) . . . . ?
C01S C17 C1M C023 177.0(5) . . . . ?
C01S C17 C01P C02E -178.4(5) . . . . ?
C01S C01F C01V C1L -175.4(5) . . . . ?
C01S C01F C01V C027 2.2(8) . . . . ?
C01S C02G C033 F006 -179.8(5) . . . . ?
C01S C02G C033 C027 1.0(10) . . . . ?
C01V C01F C01S C17 172.0(5) . . . . ?
C01V C01F C01S C02G -4.3(8) . . . . ?
C01V C1L C020 C03G 174.4(5) . . . . ?
C01V C1L C02S C028 -173.8(5) . . . . ?
C01V C027 C033 F006 177.6(6) . . . . ?
C01V C027 C033 C02G -3.1(10) . . . . ?
C01W C18 C01C C026 -81.1(7) . . . . ?
C01W C18 C01C C02F 102.0(6) . . . . ?
C01W C18 C024 C029 0.2(8) . . . . ?
C01W C01R C02H C029 -0.6(8) . . . . ?
C01W C01R C02L C037 39.0(8) . . . . ?
C01W C01R C02L C041 -144.5(6) . . . . ?
C19 N3 C01F C01S 139.3(8) . . . . ?
C19 N3 C01F C01V -38.2(11) . . . . ?
C020 C1L C01V C01F 107.1(6) . . . . ?
C020 C1L C01V C027 -70.4(7) . . . . ?
C020 C1L C02S C028 1.1(8) . . . . ?
C020 C03G C045 F00S -136.5(6) . . . . ?
C020 C03G C045 F010 -17.2(10) . . . . ?
C020 C03G C045 F01T 104.3(7) . . . . ?
C5 N5 C01W C18 -164.0(18) . . . . ?
C5 N5 C01W C01R 13(2) . . . . ?
C022 C02D C02K C02B -0.3(8) . . . . ?
C022 C02D C040 F01B -42.3(10) . . . . ?
C022 C02D C040 F01U -157.8(7) . . . . ?
C022 C02D C040 F03C 85.3(9) . . . . ?
C022 C02D C040 F03D 45.6(9) . . . . ?
C022 C02D C040 F01C -70.8(10) . . . . ?
C022 C02D C040 F01V 173.7(8) . . . . ?
C022 C02T C02W C01Q 122.3(6) . . . . ?
C022 C02T C02W C02I -53.2(8) . . . . ?
C022 C02T C03K C02B -0.3(8) . . . . ?
C024 C18 C01C C026 95.5(6) . . . . ?
C024 C18 C01C C02F -81.4(7) . . . . ?
C024 C18 C01W N5 172.5(5) . . . . ?
C024 C18 C01W C01R -4.8(8) . . . . ?
C024 C029 C02H C01R -4.1(9) . . . . ?
F25 C03X C03Y C037 -128.2(7) . . . . ?
F25 C03X C03Y C047 53.2(9) . . . . ?
C026 C01C C02F C032 0.7(8) . . . . ?
C026 C03F C03L C032 1.4(9) . . . . ?
C026 C03F C03U F00I 120.9(6) . . . . ?
C026 C03F C03U F00L -120.7(6) . . . . ?
C026 C03F C03U F00X 1.5(9) . . . . ?
C028 C02C C03G C020 1.4(9) . . . . ?
C028 C02C C03G C045 178.3(6) . . . . ?
C02A C02O C02R C03I -47.9(8) . . . . ?
C02A C02O C02R C03T 134.9(6) . . . . ?
C02A C02O C03R C03O 1.9(9) . . . . ?
C02A C02U C02Y C03O 0.1(8) . . . . ?
C02C C028 C02S C1L -0.4(8) . . . . ?
C02C C028 C03H F004 101.8(7) . . . . ?
C02C C028 C03H F00Q -138.4(6) . . . . ?
C02C C028 C03H F00Y -17.7(8) . . . . ?
C02C C03G C045 F00S 46.6(9) . . . . ?
C02C C03G C045 F010 165.9(6) . . . . ?
C02C C03G C045 F01T -72.5(8) . . . . ?
C02D C022 C02T C02W -177.4(5) . . . . ?
C02D C022 C02T C03K 1.3(8) . . . . ?
C02F C01C C026 C03F 0.0(8) . . . . ?
C02F C032 C03L C03F -0.7(9) . . . . ?
C02F C032 C043 F00N -32.2(9) . . . . ?
C02F C032 C043 F00W -152.0(7) . . . . ?
C02F C032 C043 F019 88.7(8) . . . . ?
C02H C01R C01W N5 -172.3(5) . . . . ?
C02H C01R C01W C18 4.9(8) . . . . ?
C02H C01R C02L C037 -139.1(6) . . . . ?
C02H C01R C02L C041 37.5(8) . . . . ?
C02I C030 C03A C02J 2.3(11) . . . . ?
C02J C1I C02N C02P 175.9(6) . . . . ?
C02J C1I C02Q C039 -178.9(6) . . . . ?
C02J C01Q C02W C02I 1.6(9) . . . . ?
C02J C01Q C02W C02T -174.0(5) . . . . ?
C02K C02B C03E F00J 164.7(5) . . . . ?
C02K C02B C03E F012 44.2(8) . . . . ?
C02K C02B C03E F014 -74.2(7) . . . . ?
C02K C02B C03K C02T -1.0(8) . . . . ?
C02K C02D C040 F01B 135.9(8) . . . . ?
C02K C02D C040 F01U 20.5(9) . . . . ?
C02K C02D C040 F03C -96.5(10) . . . . ?
C02K C02D C040 F03D -136.2(8) . . . . ?
C02K C02D C040 F01C 107.4(9) . . . . ?
C02K C02D C040 F01V -8.1(10) . . . . ?
C02L C01R C01W N5 9.6(8) . . . . ?
C02L C01R C01W C18 -173.1(5) . . . . ?
C02L C01R C02H C029 177.5(5) . . . . ?
C02L C037 C03Y C03X -177.1(6) . . . . ?
C02L C037 C03Y C047 1.5(9) . . . . ?
C02M C031 C03J F00R -178.0(6) . . . . ?
C02M C031 C03J F015 -55.5(8) . . . . ?
C02M C031 C03J F01G 62.8(8) . . . . ?
C02M C03D C042 F00P 20.3(8) . . . . ?
C02M C03D C042 F013 -100.4(7) . . . . ?
C02M C03D C042 F016 139.3(6) . . . . ?
C02N C1I C02J C01Q 52.8(9) . . . . ?
C02N C1I C02J C03A -128.1(6) . . . . ?
C02N C1I C02Q C039 -2.3(9) . . . . ?
C02N C02P C035 C039 -2.1(10) . . . . ?
C02N C02P C03Q F007 2.3(9) . . . . ?
C02N C02P C03Q F00H 120.8(6) . . . . ?
C02N C02P C03Q F00K -120.1(7) . . . . ?
C02O C02A C02U C01D -179.0(5) . . . . ?
C02O C02A C02U C02Y 0.5(8) . . . . ?
C02O C02R C03I C03V -177.0(6) . . . . ?
C02O C02R C03T C03Z 179.1(6) . . . . ?
C02P C035 C039 C02Q -0.8(10) . . . . ?
C02P C035 C039 C044 -176.8(6) . . . . ?
C02Q C1I C02J C01Q -130.7(6) . . . . ?
C02Q C1I C02J C03A 48.5(8) . . . . ?
C02Q C1I C02N C02P -0.6(9) . . . . ?
C02Q C039 C044 F00D -85.0(8) . . . . ?
C02Q C039 C044 F00U 36.8(9) . . . . ?
C02Q C039 C044 F011 155.8(6) . . . . ?
C02R C02O C03R C03O -176.2(6) . . . . ?
C02R C03I C03V C03S -2.0(9) . . . . ?
C02R C03I C03V C048 177.3(6) . . . . ?
C02R C03T C03Z C03S -2.3(11) . . . . ?
C02R C03T C03Z C04A 176.8(7) . . . . ?
C02S C1L C01V C01F -78.1(7) . . . . ?
C02S C1L C01V C027 104.4(6) . . . . ?
C02S C1L C020 C03G -0.5(8) . . . . ?
C02S C028 C02C C03G -0.8(9) . . . . ?
C02S C028 C03H F004 -73.5(7) . . . . ?
C02S C028 C03H F00Q 46.3(8) . . . . ?
C02S C028 C03H F00Y 167.0(5) . . . . ?
C02T C022 C02D C02K -1.0(8) . . . . ?
C02T C022 C02D C040 177.2(5) . . . . ?
C02U C01D C1K C031 -175.3(5) . . . . ?
C02U C01D C02V C03D 177.7(5) . . . . ?
C02U C02A C02O C02R 176.5(5) . . . . ?
C02U C02A C02O C03R -1.5(8) . . . . ?
C02U C02Y C03O F00C -178.9(5) . . . . ?
C02U C02Y C03O C03R 0.4(10) . . . . ?
C02V C01D C1K C031 1.8(8) . . . . ?
C02V C01D C02U C02A 125.7(6) . . . . ?
C02V C01D C02U C02Y -53.9(7) . . . . ?
C02V C03D C042 F00P -161.6(6) . . . . ?
C02V C03D C042 F013 77.7(8) . . . . ?
C02V C03D C042 F016 -42.5(8) . . . . ?
C02W C01Q C02J C1I 177.2(5) . . . . ?
C02W C01Q C02J C03A -1.9(9) . . . . ?
C02W C02I C030 F00E 176.6(6) . . . . ?
C02W C02I C030 C03A -2.6(11) . . . . ?
C02W C02T C03K C02B 178.4(5) . . . . ?
C02Y C03O C03R C02O -1.4(11) . . . . ?
C030 C02I C02W C01Q 0.6(10) . . . . ?
C030 C02I C02W C02T 176.2(6) . . . . ?
C031 C02M C03D C02V 0.6(8) . . . . ?
C031 C02M C03D C042 178.7(5) . . . . ?
C035 C02P C03Q F007 -174.9(6) . . . . ?
C035 C02P C03Q F00H -56.5(8) . . . . ?
C035 C02P C03Q F00K 62.7(8) . . . . ?
C035 C039 C044 F00D 91.1(8) . . . . ?
C035 C039 C044 F00U -147.2(7) . . . . ?
C035 C039 C044 F011 -28.2(9) . . . . ?
C036 C023 C038 F009 48.5(8) . . . . ?
C036 C023 C038 F00A -69.4(7) . . . . ?
C036 C023 C038 F00B 169.8(6) . . . . ?
C036 C02E C03B F003 -133.4(6) . . . . ?
C036 C02E C03B F008 107.3(7) . . . . ?
C036 C02E C03B F00G -12.8(9) . . . . ?
C037 C02L C041 C03M 0.1(9) . . . . ?
C037 C03Y C047 C03M -0.6(10) . . . . ?
C038 C023 C036 C02E 177.6(6) . . . . ?
C03B C02E C036 C023 -178.0(6) . . . . ?
C03D C02M C031 C1K 1.7(8) . . . . ?
C03D C02M C031 C03J -177.1(5) . . . . ?
C03E C02B C02K C02D -179.2(5) . . . . ?
C03E C02B C03K C02T 179.5(5) . . . . ?
C03H C028 C02C C03G -176.0(5) . . . . ?
C03H C028 C02S C1L 174.9(5) . . . . ?
C03I C02R C03T C03Z 1.8(9) . . . . ?
C03I C03V C048 F01Z 128.2(8) . . . . ?
C03I C03V C048 F02X 7.5(11) . . . . ?
C03I C03V C048 F03P -113.7(8) . . . . ?
C03K C02B C02K C02D 1.3(8) . . . . ?
C03K C02B C03E F00J -15.8(8) . . . . ?
C03K C02B C03E F012 -136.3(6) . . . . ?
C03K C02B C03E F014 105.3(7) . . . . ?
C03K C02T C02W C01Q -56.4(8) . . . . ?
C03K C02T C02W C02I 128.1(6) . . . . ?
C03L C032 C043 F00N 151.1(6) . . . . ?
C03L C032 C043 F00W 31.2(10) . . . . ?
C03L C032 C043 F019 -88.1(8) . . . . ?
C03L C03F C03U F00I -58.4(8) . . . . ?
C03L C03F C03U F00L 59.9(8) . . . . ?
C03L C03F C03U F00X -177.9(6) . . . . ?
C03Q C02P C035 C039 175.1(6) . . . . ?
C03R C02O C02R C03I 130.1(6) . . . . ?
C03R C02O C02R C03T -47.1(9) . . . . ?
C03S C03V C048 F01Z -52.5(9) . . . . ?
C03S C03V C048 F02X -173.2(8) . . . . ?
C03S C03V C048 F03P 65.6(10) . . . . ?
C03S C03Z C04A F01Y 72.9(12) . . . . ?
C03S C03Z C04A F03N -163.7(10) . . . . ?
C03S C03Z C04A F046 -39.6(10) . . . . ?
C03S C03Z C04A F03O 98.7(13) . . . . ?
C03S C03Z C04A F2 -3.2(15) . . . . ?
C03S C03Z C04A F0 -120.0(15) . . . . ?
C03T C02R C03I C03V 0.3(9) . . . . ?
C03T C03Z C04A F01Y -106.2(10) . . . . ?
C03T C03Z C04A F03N 17.2(13) . . . . ?
C03T C03Z C04A F046 141.3(8) . . . . ?
C03T C03Z C04A F03O -80.4(13) . . . . ?
C03T C03Z C04A F2 177.7(12) . . . . ?
C03T C03Z C04A F0 60.9(16) . . . . ?
C03U C03F C03L C032 -179.2(6) . . . . ?
C03V C03S C03Z C03T 0.5(11) . . . . ?
C03V C03S C03Z C04A -178.5(7) . . . . ?
C03X C03Y C047 C03M 178.1(6) . . . . ?
C03Z C03S C03V C03I 1.6(10) . . . . ?
C03Z C03S C03V C048 -177.7(7) . . . . ?
C040 C02D C02K C02B -178.5(5) . . . . ?
C041 C02L C037 C03Y -1.2(9) . . . . ?
C041 C03M C047 C03Y -0.6(11) . . . . ?
C041 C03M C04B F01J -91.5(10) . . . . ?
C041 C03M C04B F02Z 151.4(8) . . . . ?
C041 C03M C04B F03W 31.7(11) . . . . ?
C043 C032 C03L C03F 176.1(6) . . . . ?
C047 C03M C041 C02L 0.8(10) . . . . ?
C047 C03M C04B F01J 87.0(10) . . . . ?
C047 C03M C04B F02Z -30.1(13) . . . . ?
C047 C03M C04B F03W -149.8(9) . . . . ?
C04B C03M C041 C02L 179.3(7) . . . . ?
C04B C03M C047 C03Y -179.1(7) . . . . ?
O2 C6 C7 C8 30.6 . . . . ?
C6 O2 C9 C8 -11.9 . . . . ?
C6 C7 C8 C9 -36.3 . . . . ?
C7 C8 C9 O2 30.5 . . . . ?
C9 O2 C6 C7 -12.0 . . . . ?
C10 C11 C12 C13 -179.6 . . . . ?
C10 C11 C16 C15 179.8 . . . . ?
C11 C12 C13 C14 0.1 . . . . ?
C12 C11 C16 C15 0.1 . . . . ?
C12 C13 C14 C15 -0.3 . . . . ?
C13 C14 C15 C16 0.5 . . . . ?
C14 C15 C16 C11 -0.4 . . . . ?
C16 C11 C12 C13 0.0 . . . . ?
F1 C03X C03Y C037 110.3(7) . . . . ?
F1 C03X C03Y C047 -68.3(8) . . . . ?
NaD N1D C1D C2D 62.6(15) . . . . ?
NaD N1D C7D C8D 73(2) . . . . ?
NaD N1D C13D C14D 65.7(16) . . . . ?
NaD O1D C3D C4D -67.0(14) . . . . ?
NaD O2D C5D C6D -14(3) . . . . ?
NaD O4D C10D C9D 3(2) . . . . ?
NaD O4D C11D C12D 39(2) . . . . ?
NaD C9D C10D O4D -2.4(18) . . . . ?
NaD C9D O3D C8D 123.8(11) . . . . ?
NaD O5D C15D C16D 57(2) . . . . ?
NaD O6D C17D C18D -46(2) . . . . ?
N1D C1D C2D O1D -49(3) . . . . ?
N1D C7D C8D O3D -75(2) . . . . ?
N1D C13D C14D O5D -81(2) . . . . ?
C1D N1D C7D C8D -30(3) . . . . ?
C1D N1D C13D C14D 172.5(16) . . . . ?
C1D C2D O1D NaD 0(3) . . . . ?
C1D C2D O1D C3D -127(2) . . . . ?
C2D O1D C3D C4D 63(2) . . . . ?
O1D C3D C4D O2D 72.4(19) . . . . ?
C3D C4D O2D NaD -46(2) . . . . ?
C3D C4D O2D C5D 101(2) . . . . ?
C4D O2D C5D C6D -161(2) . . . . ?
O2D C5D C6D N2D 46(3) . . . . ?
C5D C6D N2D NaD -51(2) . . . . ?
C5D C6D N2D C12D -170(2) . . . . ?
C5D C6D N2D C18D 61(3) . . . . ?
C7D N1D C1D C2D 162.3(17) . . . . ?
C7D N1D C13D C14D -33(2) . . . . ?
C7D C8D O3D NaD 27(2) . . . . ?
C7D C8D O3D C9D -75(2) . . . . ?
O4D C11D C12D N2D -29(3) . . . . ?
C10D O4D C11D C12D -132(2) . . . . ?
C10D C9D O3D NaD 71(3) . . . . ?
C10D C9D O3D C8D -166(3) . . . . ?
O3D C9D C10D O4D -56(3) . . . . ?
C11D O4D C10D C9D 175(2) . . . . ?
C11D C12D N2D NaD 9(2) . . . . ?
C11D C12D N2D C6D 124(2) . . . . ?
C11D C12D N2D C18D -108(2) . . . . ?
C13D N1D C1D C2D -44(2) . . . . ?
C13D N1D C7D C8D 175.1(18) . . . . ?
C13D C14D O5D NaD 50(2) . . . . ?
C13D C14D O5D C15D -69(2) . . . . ?
C14D O5D C15D C16D -178(2) . . . . ?
O5D C15D C16D O6D -70(3) . . . . ?
C15D C16D O6D NaD 45(3) . . . . ?
C15D C16D O6D C17D 171(2) . . . . ?
C16D O6D C17D C18D -170(2) . . . . ?
O6D C17D C18D N2D 70(3) . . . . ?
C17D C18D N2D NaD -52.0(18) . . . . ?
C17D C18D N2D C6D -165.6(17) . . . . ?
C17D C18D N2D C12D 70(2) . . . . ?
C3 O19 C1A C1B 30.6 . . . . ?
O19 C3 C1E C1B -11.9 . . . . ?
O19 C1A C1B C1E -36.3 . . . . ?
C1A C1B C1E C3 30.6 . . . . ?
C1E C3 O19 C1A -12.0 . . . . ?
